data_7104311
loop_
_publ_author_name
'Kuberski, Bogumi\/l'
'Szumna, Agnieszka'

_publ_section_title
;
 A self-assembled chiral capsule with polar interior.
;
_journal_issue 15
_journal_name_full 'Chemical communications (Cambridge, England)'
_journal_page_first 1959
_journal_page_last 1961
_journal_paper_doi 10.1039/b820990a
_journal_volume 34
_journal_year 2009
_chemical_formula_moiety '(C84H100N4O16)2 (CH3NO2)10 (H2O)4.5'
_chemical_formula_sum 'C178 H239 N18 O56.5'
_chemical_formula_weight 3534.87
_chemical_name_common 'resorcin(4)arene capsule'
_chemical_name_systematic
;
?
;
_space_group_IT_number 5
_symmetry_cell_setting monoclinic
_symmetry_space_group_name_Hall 'C 2y'
_symmetry_space_group_name_H-M 'C 1 2 1'
_atom_sites_solution_hydrogens geom
_atom_sites_solution_primary direct
_atom_sites_solution_secondary difmap
_audit_creation_method SHELXL-97
_cell_angle_alpha 90.00
_cell_angle_beta 103.348(3)
_cell_angle_gamma 90.00
_cell_formula_units_Z 4
_cell_length_a 30.0262(11)
_cell_length_b 18.6448(6)
_cell_length_c 33.9434(9)
_cell_measurement_reflns_used 174687
_cell_measurement_temperature 173(2)
_cell_measurement_theta_max 28.63
_cell_measurement_theta_min 2.68
_cell_volume 18489.3(10)
_computing_cell_refinement 'Bruker FRAMBO'
_computing_data_collection 'Bruker FRAMBO'
_computing_data_reduction 'Bruker SHELXTL'
_computing_molecular_graphics X-Seed
_computing_publication_material X-Seed
_computing_structure_refinement 'SHELXL-97 (Sheldrick, 1997)'
_computing_structure_solution 'DIRDIF 99'
_diffrn_ambient_temperature 173(2)
_diffrn_measured_fraction_theta_full 0.959
_diffrn_measured_fraction_theta_max 0.959
_diffrn_measurement_device_type 'multiwire proportional'
_diffrn_measurement_method 'phi and omega scans'
_diffrn_radiation_monochromator graphite
_diffrn_radiation_source 'fine-focus sealed tube'
_diffrn_radiation_type MoK\a
_diffrn_radiation_wavelength 0.71073
_diffrn_reflns_av_R_equivalents 0.0628
_diffrn_reflns_av_sigmaI/netI 0.1094
_diffrn_reflns_limit_h_max 39
_diffrn_reflns_limit_h_min -39
_diffrn_reflns_limit_k_max 25
_diffrn_reflns_limit_k_min -25
_diffrn_reflns_limit_l_max 44
_diffrn_reflns_limit_l_min -45
_diffrn_reflns_number 174687
_diffrn_reflns_theta_full 28.63
_diffrn_reflns_theta_max 28.63
_diffrn_reflns_theta_min 2.68
_exptl_absorpt_coefficient_mu 0.095
_exptl_absorpt_correction_T_max 1.04823
_exptl_absorpt_correction_T_min 0.93362
_exptl_absorpt_correction_type multi-scan
_exptl_crystal_colour colourless
_exptl_crystal_density_diffrn 1.270
_exptl_crystal_density_method 'not measured'
_exptl_crystal_description prism
_exptl_crystal_F_000 7540
_exptl_crystal_size_max 0.35
_exptl_crystal_size_mid 0.35
_exptl_crystal_size_min 0.21
_refine_diff_density_max 0.563
_refine_diff_density_min -0.520
_refine_diff_density_rms 0.066
_refine_ls_abs_structure_details 'Flack H D (1983), Acta Cryst. A39, 876-881'
_refine_ls_extinction_method none
_refine_ls_goodness_of_fit_ref 0.957
_refine_ls_hydrogen_treatment constr
_refine_ls_matrix_type full
_refine_ls_number_parameters 2262
_refine_ls_number_reflns 23415
_refine_ls_number_restraints 4
_refine_ls_restrained_S_all 0.957
_refine_ls_R_factor_all 0.1341
_refine_ls_R_factor_gt 0.0692
_refine_ls_shift/su_max 0.089
_refine_ls_shift/su_mean 0.004
_refine_ls_structure_factor_coef Fsqd
_refine_ls_weighting_details 'calc w=1/[\s^2^(Fo^2^)+(0.1091P)^2^+0.0000P] where P=(Fo^2^+2Fc^2^)/3'
_refine_ls_weighting_scheme calc
_refine_ls_wR_factor_gt 0.1712
_refine_ls_wR_factor_ref 0.1894
_reflns_number_gt 11769
_reflns_number_total 23415
_reflns_threshold_expression >2sigma(I)
_cod_data_source_file b820990a.txt
_cod_data_source_block l413_c2
_cod_depositor_comments
;
The following automatic conversions were performed:
'_symmetry_cell_setting' value 'Monoclinic' changed to 'monoclinic'
according to '/home/saulius/struct/CIF-dictionaries/cif_core.dic'
dictionary named 'cif_core.dic' version 2.4.1 from 2010-06-29.

Automatic conversion script
Id: cif_fix_enum 1527 2010-12-29 10:47:43Z saulius 
;
_cod_original_sg_symbol_H-M 'C2 '
_cod_original_formula_sum 'C178 H239 N18 O56.50'
_cod_database_code 7104311

loop_
_symmetry_equiv_pos_as_xyz
'x, y, z'
'-x, y, -z'
'x+1/2, y+1/2, z'
'-x+1/2, y+1/2, -z'

loop_
_atom_site_label
_atom_site_type_symbol
_atom_site_fract_x
_atom_site_fract_y
_atom_site_fract_z
_atom_site_U_iso_or_equiv
_atom_site_adp_type
_atom_site_occupancy
_atom_site_symmetry_multiplicity
_atom_site_calc_flag
_atom_site_refinement_flags
_atom_site_disorder_assembly
_atom_site_disorder_group
C1 C 0.86768(15) 1.0659(3) 0.66514(14) 0.0290(11) Uani 1 1 d . . .
C2 C 0.88731(16) 1.0427(3) 0.70449(15) 0.0323(11) Uani 1 1 d . . .
C3 C 0.90143(15) 0.9711(3) 0.71294(14) 0.0311(11) Uani 1 1 d . . .
C4 C 0.89443(15) 0.9217(2) 0.68132(15) 0.0296(11) Uani 1 1 d . . .
C5 C 0.87578(15) 0.9432(3) 0.64123(14) 0.0284(10) Uani 1 1 d . . .
C6 C 0.86257(15) 1.0143(3) 0.63436(15) 0.0295(11) Uani 1 1 d . . .
H6 H 0.8494 1.0288 0.6074 0.035 Uiso 1 1 calc R . .
O7 O 0.89477(11) 1.08760(19) 0.73755(11) 0.0401(9) Uani 1 1 d . . .
H7 H 0.8855 1.1290 0.7301 0.060 Uiso 1 1 calc R . .
O8 O 0.90733(11) 0.85084(18) 0.68763(10) 0.0335(8) Uani 1 1 d . . .
H8 H 0.9193 0.8443 0.7123 0.050 Uiso 1 1 calc R . .
C9 C 0.92697(17) 0.9533(3) 0.75589(16) 0.0378(12) Uani 1 1 d . . .
H9A H 0.9420 0.9060 0.7561 0.045 Uiso 1 1 calc R . .
H9B H 0.9512 0.9896 0.7652 0.045 Uiso 1 1 calc R . .
N10 N 0.89599(14) 0.9515(2) 0.78448(12) 0.0369(10) Uani 1 1 d . . .
H10A H 0.8719 0.9213 0.7742 0.044 Uiso 1 1 calc R . .
H10B H 0.8842 0.9967 0.7860 0.044 Uiso 1 1 calc R . .
C11 C 0.91916(19) 0.9269(3) 0.82665(15) 0.0469(14) Uani 1 1 d . B .
H11 H 0.9360 0.8815 0.8241 0.056 Uiso 1 1 calc R . .
C12 C 0.8820(2) 0.9092(3) 0.84929(16) 0.0453(14) Uani 1 1 d . . .
O13 O 0.85476(15) 0.8584(3) 0.83467(13) 0.0634(12) Uani 1 1 d . . .
O14 O 0.88123(17) 0.9438(2) 0.88077(12) 0.0638(12) Uani 1 1 d . . .
C15 C 0.9548(2) 0.9835(5) 0.8480(2) 0.083(3) Uani 1 1 d . . .
H15A H 0.9727 0.9966 0.8279 0.099 Uiso 1 1 calc R A 1
H15B H 0.9369 1.0266 0.8515 0.099 Uiso 1 1 calc R A 1
C16A C 0.9873(3) 0.9746(6) 0.8851(2) 0.057(3) Uani 0.50 1 d PG B 1
C17A C 0.9912(4) 1.0196(7) 0.9183(3) 0.175(14) Uani 0.50 1 d PG B 1
H17A H 0.9719 1.0604 0.9167 0.210 Uiso 0.50 1 calc PR B 1
C18A C 1.0234(4) 1.0049(9) 0.9540(3) 0.128(10) Uani 0.50 1 d PG B 1
H18A H 1.0261 1.0357 0.9767 0.153 Uiso 0.50 1 calc PR B 1
C19A C 1.0517(3) 0.9453(9) 0.9563(3) 0.128(11) Uani 0.50 1 d PG B 1
H19A H 1.0737 0.9352 0.9806 0.154 Uiso 0.50 1 calc PR B 1
C20A C 1.0477(4) 0.9003(7) 0.9230(4) 0.160(11) Uani 0.50 1 d PG B 1
H20A H 1.0670 0.8595 0.9246 0.192 Uiso 0.50 1 calc PR B 1
C21A C 1.0155(4) 0.9149(6) 0.8874(3) 0.119(8) Uani 0.50 1 d PG B 1
H21A H 1.0128 0.8842 0.8646 0.143 Uiso 0.50 1 calc PR B 1
C16B C 1.0040(3) 0.9537(5) 0.8411(3) 0.060(3) Uiso 0.50 1 d PG B 2
C17B C 1.0211(3) 0.8842(4) 0.8427(3) 0.065(4) Uiso 0.50 1 d PG B 2
H17B H 1.0038 0.8455 0.8496 0.078 Uiso 0.50 1 calc PR B 2
C18B C 1.0636(3) 0.8713(5) 0.8342(3) 0.083(5) Uiso 0.50 1 d PG B 2
H18B H 1.0753 0.8239 0.8353 0.100 Uiso 0.50 1 calc PR B 2
C19B C 1.0889(3) 0.9280(7) 0.8241(4) 0.079(5) Uiso 0.50 1 d PG B 2
H19B H 1.1179 0.9192 0.8183 0.095 Uiso 0.50 1 calc PR B 2
C20B C 1.0718(4) 0.9975(6) 0.8225(4) 0.110(6) Uiso 0.50 1 d PG B 2
H20B H 1.0891 1.0362 0.8156 0.133 Uiso 0.50 1 calc PR B 2
C21B C 1.0294(4) 1.0103(4) 0.8310(4) 0.090(5) Uiso 0.50 1 d PG B 2
H21B H 1.0177 1.0578 0.8298 0.108 Uiso 0.50 1 calc PR B 2
C22 C 0.86991(15) 0.8894(3) 0.60705(14) 0.0298(11) Uani 1 1 d . D .
H22 H 0.8920 0.8495 0.6169 0.036 Uiso 1 1 calc R . .
C23 C 0.88086(17) 0.9179(3) 0.56760(16) 0.0417(13) Uani 1 1 d . . .
H23A H 0.8607 0.8933 0.5443 0.050 Uiso 1 1 calc R C 1
H23B H 0.8736 0.9697 0.5652 0.050 Uiso 1 1 calc R C 1
C24A C 0.9319(5) 0.9071(8) 0.5648(4) 0.053(3) Uiso 0.50 1 d P D 1
H24A H 0.9393 0.8552 0.5702 0.064 Uiso 0.50 1 calc PR D 1
C25A C 0.9649(5) 0.9496(16) 0.5976(5) 0.131(10) Uani 0.50 1 d P D 1
H25A H 0.9675 0.9987 0.5881 0.196 Uiso 0.50 1 calc PR D 1
H25B H 0.9950 0.9266 0.6034 0.196 Uiso 0.50 1 calc PR D 1
H25C H 0.9532 0.9506 0.6223 0.196 Uiso 0.50 1 calc PR D 1
C26A C 0.9393(6) 0.9232(11) 0.5245(4) 0.076(4) Uani 0.50 1 d P D 1
H26A H 0.9224 0.9668 0.5140 0.114 Uiso 0.50 1 calc PR D 1
H26B H 0.9283 0.8830 0.5062 0.114 Uiso 0.50 1 calc PR D 1
H26C H 0.9720 0.9306 0.5264 0.114 Uiso 0.50 1 calc PR D 1
C24B C 0.9299(4) 0.9474(7) 0.5733(4) 0.043(3) Uiso 0.50 1 d P D 2
H24B H 0.9372 0.9791 0.5977 0.051 Uiso 0.50 1 calc PR D 2
C25B C 0.9645(5) 0.8851(8) 0.5788(5) 0.066(4) Uiso 0.50 1 d P D 2
H25D H 0.9957 0.9042 0.5869 0.099 Uiso 1 1 calc R D 2
H25E H 0.9609 0.8589 0.5532 0.099 Uiso 1 1 calc R D 2
H25F H 0.9590 0.8524 0.5998 0.099 Uiso 1 1 calc R D 2
C26B C 0.9354(5) 0.9892(10) 0.5368(5) 0.076(5) Uani 0.50 1 d P D 2
H26D H 0.9667 1.0076 0.5414 0.114 Uiso 0.50 1 calc PR D 2
H26E H 0.9137 1.0294 0.5322 0.114 Uiso 0.50 1 calc PR D 2
H26F H 0.9292 0.9578 0.5130 0.114 Uiso 0.50 1 calc PR D 2
C31 C 0.82161(15) 0.8567(2) 0.59956(13) 0.0250(10) Uani 1 1 d . . .
C32 C 0.81377(15) 0.7925(2) 0.61795(13) 0.0255(10) Uani 1 1 d . D .
C33 C 0.77054(16) 0.7609(2) 0.61053(14) 0.0288(10) Uani 1 1 d . . .
C34 C 0.73356(15) 0.7964(2) 0.58512(14) 0.0282(10) Uani 1 1 d . D .
C35 C 0.74008(16) 0.8608(3) 0.56575(14) 0.0283(10) Uani 1 1 d . . .
C36 C 0.78406(16) 0.8897(3) 0.57372(13) 0.0278(10) Uani 1 1 d . D .
H36 H 0.7888 0.9336 0.5611 0.033 Uiso 1 1 calc R . .
O37 O 0.84769(10) 0.75497(17) 0.64353(9) 0.0310(7) Uani 1 1 d . . .
H37 H 0.8727 0.7767 0.6459 0.047 Uiso 1 1 calc R D .
O38 O 0.68999(11) 0.76861(16) 0.57744(10) 0.0354(8) Uani 1 1 d . . .
H38 H 0.6903 0.7294 0.5897 0.053 Uiso 1 1 calc R D .
C39 C 0.76731(16) 0.6887(2) 0.62853(13) 0.0281(10) Uani 1 1 d . D .
H39A H 0.7922 0.6577 0.6234 0.034 Uiso 1 1 calc R . .
H39B H 0.7378 0.6663 0.6153 0.034 Uiso 1 1 calc R . .
N40 N 0.77083(13) 0.6933(2) 0.67348(11) 0.0280(9) Uani 1 1 d . . .
H40A H 0.7957 0.7214 0.6849 0.034 Uiso 1 1 calc R D .
H40B H 0.7451 0.7159 0.6777 0.034 Uiso 1 1 calc R . .
C41 C 0.77569(16) 0.6223(3) 0.69494(14) 0.0291(10) Uani 1 1 d . D .
H41 H 0.7541 0.5882 0.6775 0.035 Uiso 1 1 calc R . .
C42 C 0.75819(18) 0.6344(3) 0.73437(15) 0.0323(11) Uani 1 1 d . . .
O43 O 0.78261(12) 0.60745(19) 0.76670(10) 0.0394(8) Uani 1 1 d . D .
O44 O 0.72255(12) 0.66834(19) 0.73063(11) 0.0399(8) Uani 1 1 d . D .
C45 C 0.82374(16) 0.5922(2) 0.69973(14) 0.0286(10) Uani 1 1 d . . .
H45A H 0.8398 0.6205 0.6826 0.034 Uiso 1 1 calc R D .
H45B H 0.8406 0.5987 0.7282 0.034 Uiso 1 1 calc R . .
C46 C 0.82565(16) 0.5140(3) 0.68874(15) 0.0305(11) Uani 1 1 d . D .
C47 C 0.8000(2) 0.4629(3) 0.7031(2) 0.0517(16) Uani 1 1 d . . .
H47 H 0.7815 0.4774 0.7209 0.062 Uiso 1 1 calc R D .
C48 C 0.8005(3) 0.3913(3) 0.6924(2) 0.0670(19) Uani 1 1 d . D .
H48 H 0.7818 0.3576 0.7020 0.080 Uiso 1 1 calc R . .
C49 C 0.8286(2) 0.3692(3) 0.6677(2) 0.0533(16) Uani 1 1 d . . .
H49 H 0.8302 0.3199 0.6610 0.064 Uiso 1 1 calc R D .
C50 C 0.8538(2) 0.4178(3) 0.65320(19) 0.0507(15) Uani 1 1 d . D .
H50 H 0.8728 0.4026 0.6360 0.061 Uiso 1 1 calc R . .
C51 C 0.85240(18) 0.4901(3) 0.66305(15) 0.0359(12) Uani 1 1 d . . .
H51 H 0.8700 0.5237 0.6520 0.043 Uiso 1 1 calc R D .
C52 C 0.70000(15) 0.8979(2) 0.53652(14) 0.0273(10) Uani 1 1 d . D .
H52 H 0.6762 0.8603 0.5272 0.033 Uiso 1 1 calc R . .
C53 C 0.71310(17) 0.9270(3) 0.49855(14) 0.0334(11) Uani 1 1 d . . .
H53A H 0.6864 0.9523 0.4817 0.040 Uiso 1 1 calc R D .
H53B H 0.7380 0.9624 0.5068 0.040 Uiso 1 1 calc R . .
C54 C 0.72866(19) 0.8691(3) 0.47295(16) 0.0475(14) Uani 1 1 d . D .
H54 H 0.7549 0.8427 0.4904 0.057 Uiso 1 1 calc R . .
C55 C 0.6914(2) 0.8158(4) 0.45622(19) 0.0630(18) Uani 1 1 d . . .
H55A H 0.6629 0.8414 0.4445 0.095 Uiso 1 1 calc R D .
H55B H 0.6867 0.7844 0.4781 0.095 Uiso 1 1 calc R . .
H55C H 0.7004 0.7869 0.4352 0.095 Uiso 1 1 calc R . .
C56 C 0.7452(2) 0.9034(4) 0.43757(19) 0.0670(19) Uani 1 1 d . . .
H56A H 0.7221 0.9370 0.4232 0.100 Uiso 1 1 calc R D .
H56B H 0.7502 0.8657 0.4189 0.100 Uiso 1 1 calc R . .
H56C H 0.7740 0.9291 0.4481 0.100 Uiso 1 1 calc R . .
C61 C 0.67790(15) 0.9554(3) 0.55884(13) 0.0260(10) Uani 1 1 d . . .
C62 C 0.64066(15) 0.9371(2) 0.57493(13) 0.0248(10) Uani 1 1 d . D .
C63 C 0.61708(15) 0.9895(2) 0.59231(13) 0.0259(10) Uani 1 1 d . . .
C64 C 0.63390(15) 1.0595(3) 0.59644(13) 0.0268(10) Uani 1 1 d . D .
C65 C 0.67013(15) 1.0789(2) 0.57986(13) 0.0257(10) Uani 1 1 d . . .
C66 C 0.69141(16) 1.0259(2) 0.56163(13) 0.0266(10) Uani 1 1 d . D .
H66 H 0.7165 1.0394 0.5506 0.032 Uiso 1 1 calc R . .
O67 O 0.62228(10) 0.86952(17) 0.57344(9) 0.0308(7) Uani 1 1 d . . .
H67 H 0.6370 0.8417 0.5617 0.046 Uiso 1 1 calc R D .
O68 O 0.61386(11) 1.11154(17) 0.61535(10) 0.0347(8) Uani 1 1 d . . .
H68 H 0.5924 1.0934 0.6240 0.052 Uiso 1 1 calc R D .
C69 C 0.57368(16) 0.9678(3) 0.60319(14) 0.0280(10) Uani 1 1 d . D .
H69A H 0.5553 0.9383 0.5811 0.034 Uiso 1 1 calc R . .
H69B H 0.5557 1.0113 0.6061 0.034 Uiso 1 1 calc R . .
N70 N 0.58250(13) 0.9257(2) 0.64210(11) 0.0297(9) Uani 1 1 d . . .
H70A H 0.6023 0.9513 0.6618 0.036 Uiso 1 1 calc R D .
H70B H 0.5968 0.8834 0.6384 0.036 Uiso 1 1 calc R . .
C71 C 0.53996(16) 0.9082(3) 0.65728(14) 0.0350(12) Uani 1 1 d D D .
H71 H 0.5266 0.9531 0.6660 0.042 Uiso 1 1 calc R E 1
C72A C 0.5540(3) 0.8561(6) 0.6935(3) 0.024(2) Uiso 0.527(9) 1 d PD D 1
O73A O 0.5230(3) 0.8216(3) 0.70445(17) 0.0230(17) Uiso 0.527(9) 1 d PD D 1
O74A O 0.5954(2) 0.8560(4) 0.7122(2) 0.042(2) Uiso 0.527(9) 1 d PD D 1
C72B C 0.5584(4) 0.8850(8) 0.7000(4) 0.036(3) Uiso 0.473(9) 1 d PD D 2
O73B O 0.5452(4) 0.8206(6) 0.7042(3) 0.053(3) Uiso 0.473(9) 1 d PD D 2
O74B O 0.5845(2) 0.9220(4) 0.7261(2) 0.039(2) Uiso 0.473(9) 1 d PD D 2
C75 C 0.50339(15) 0.8678(3) 0.62527(14) 0.0329(11) Uani 1 1 d . . .
H75A H 0.5192 0.8308 0.6127 0.039 Uiso 1 1 calc R D .
H75B H 0.4828 0.8424 0.6396 0.039 Uiso 1 1 calc R . .
C76 C 0.47403(15) 0.9118(3) 0.59176(15) 0.0303(11) Uani 1 1 d . D .
C77 C 0.46678(17) 0.8883(3) 0.55177(15) 0.0359(12) Uani 1 1 d . . .
H77 H 0.4813 0.8455 0.5461 0.043 Uiso 1 1 calc R D .
C78 C 0.43907(18) 0.9256(3) 0.52008(16) 0.0420(13) Uani 1 1 d . D .
H78 H 0.4349 0.9086 0.4931 0.050 Uiso 1 1 calc R . .
C79 C 0.41747(18) 0.9880(3) 0.52812(17) 0.0449(14) Uani 1 1 d . . .
H79 H 0.3982 1.0137 0.5066 0.054 Uiso 1 1 calc R D .
C80 C 0.42404(18) 1.0125(3) 0.56711(17) 0.0445(14) Uani 1 1 d . D .
H80 H 0.4094 1.0554 0.5724 0.053 Uiso 1 1 calc R . .
C81 C 0.45206(17) 0.9753(3) 0.59908(16) 0.0387(12) Uani 1 1 d . . .
H81 H 0.4563 0.9929 0.6259 0.046 Uiso 1 1 calc R D .
C82 C 0.68707(16) 1.1574(2) 0.58271(14) 0.0296(11) Uani 1 1 d . D .
H82 H 0.6605 1.1876 0.5857 0.036 Uiso 1 1 calc R . .
C83 C 0.70042(18) 1.1835(3) 0.54389(14) 0.0373(12) Uani 1 1 d . . .
H83A H 0.7265 1.1544 0.5397 0.045 Uiso 1 1 calc R D .
H83B H 0.7110 1.2339 0.5479 0.045 Uiso 1 1 calc R . .
C84 C 0.6610(2) 1.1793(4) 0.50498(18) 0.0606(18) Uani 1 1 d . D .
H84 H 0.6496 1.1288 0.5021 0.073 Uiso 1 1 calc R . .
C85 C 0.6212(4) 1.2276(10) 0.5098(3) 0.192(8) Uani 1 1 d . . .
H85A H 0.6310 1.2779 0.5112 0.289 Uiso 1 1 calc R D .
H85B H 0.6120 1.2149 0.5348 0.289 Uiso 1 1 calc R . .
H85C H 0.5953 1.2210 0.4866 0.289 Uiso 1 1 calc R . .
C86 C 0.6771(3) 1.1979(6) 0.4681(2) 0.101(3) Uani 1 1 d . . .
H86A H 0.7056 1.1722 0.4683 0.151 Uiso 1 1 calc R D .
H86B H 0.6825 1.2497 0.4676 0.151 Uiso 1 1 calc R . .
H86C H 0.6537 1.1841 0.4440 0.151 Uiso 1 1 calc R . .
C91 C 0.72437(15) 1.1690(2) 0.62090(14) 0.0287(10) Uani 1 1 d . . .
C92 C 0.71481(16) 1.1927(2) 0.65686(15) 0.0293(11) Uani 1 1 d . D .
C93 C 0.74925(16) 1.2029(2) 0.69221(14) 0.0281(10) Uani 1 1 d . . .
C94 C 0.79478(16) 1.1842(2) 0.69226(14) 0.0279(10) Uani 1 1 d . D .
C95 C 0.80556(15) 1.1604(2) 0.65652(14) 0.0283(10) Uani 1 1 d . . .
C96 C 0.77038(16) 1.1532(2) 0.62154(14) 0.0271(10) Uani 1 1 d . D .
H96 H 0.7779 1.1369 0.5973 0.033 Uiso 1 1 calc R . .
O97 O 0.67158(11) 1.21109(18) 0.66007(10) 0.0348(8) Uani 1 1 d . . .
H97 H 0.6532 1.2058 0.6375 0.052 Uiso 1 1 calc R D .
O98 O 0.82917(11) 1.19064(18) 0.72605(10) 0.0349(8) Uani 1 1 d . . .
H98 H 0.8184 1.2050 0.7454 0.052 Uiso 1 1 calc R D .
C99 C 0.73645(17) 1.2346(3) 0.72900(15) 0.0347(12) Uani 1 1 d . D .
H99A H 0.7644 1.2533 0.7476 0.042 Uiso 1 1 calc R . .
H99B H 0.7154 1.2755 0.7204 0.042 Uiso 1 1 calc R . .
N100 N 0.71402(14) 1.1816(2) 0.75110(12) 0.0344(9) Uani 1 1 d . . .
H10C H 0.7339 1.1441 0.7592 0.041 Uiso 1 1 calc R D .
H10D H 0.6886 1.1636 0.7334 0.041 Uiso 1 1 calc R . .
C101 C 0.6995(2) 1.2109(3) 0.78803(17) 0.0480(15) Uani 1 1 d . D .
H101 H 0.7263 1.2371 0.8048 0.058 Uiso 1 1 calc R . .
C102 C 0.6905(2) 1.1447(4) 0.81291(18) 0.0551(17) Uani 1 1 d . . .
O103 O 0.65469(14) 1.1472(3) 0.82620(12) 0.0672(13) Uani 1 1 d . D .
O104 O 0.72034(19) 1.0954(3) 0.81898(15) 0.0721(14) Uani 1 1 d . D .
C105 C 0.6612(2) 1.2616(3) 0.7783(2) 0.0641(19) Uani 1 1 d . . .
H1 H 0.6473 1.2649 0.8020 0.077 Uiso 1 1 calc R D .
H2 H 0.6377 1.2416 0.7556 0.077 Uiso 1 1 calc R . .
C106 C 0.6725(3) 1.3372(3) 0.7668(3) 0.066(2) Uani 1 1 d . D .
C107 C 0.6508(3) 1.3658(3) 0.7312(3) 0.073(2) Uani 1 1 d . . .
H107 H 0.6292 1.3378 0.7127 0.088 Uiso 1 1 calc R D .
C108 C 0.6599(3) 1.4387(4) 0.7206(3) 0.093(3) Uani 1 1 d . D .
H108 H 0.6434 1.4603 0.6963 0.112 Uiso 1 1 calc R . .
C109 C 0.6936(3) 1.4751(4) 0.7476(4) 0.087(3) Uani 1 1 d . . .
H109 H 0.7012 1.5225 0.7414 0.105 Uiso 1 1 calc R D .
C110 C 0.7151(4) 1.4459(5) 0.7815(4) 0.098(3) Uani 1 1 d . D .
H110 H 0.7388 1.4718 0.7992 0.117 Uiso 1 1 calc R . .
C111 C 0.7041(3) 1.3781(4) 0.7922(3) 0.084(3) Uani 1 1 d . . .
H111 H 0.7190 1.3594 0.8179 0.101 Uiso 1 1 calc R D .
C112 C 0.85581(16) 1.1442(3) 0.65657(15) 0.0313(11) Uani 1 1 d . D .
H112 H 0.8748 1.1720 0.6796 0.038 Uiso 1 1 calc R . .
C113 C 0.86882(16) 1.1719(3) 0.61774(16) 0.0371(12) Uani 1 1 d . . .
H11A H 0.8515 1.1441 0.5943 0.045 Uiso 1 1 calc R D .
H11B H 0.8593 1.2227 0.6135 0.045 Uiso 1 1 calc R . .
C114 C 0.91961(17) 1.1666(3) 0.61883(18) 0.0436(14) Uani 1 1 d . D .
H114 H 0.9282 1.1147 0.6190 0.052 Uiso 1 1 calc R . .
C115 C 0.9487(2) 1.2019(4) 0.6561(2) 0.0649(19) Uani 1 1 d . . .
H11C H 0.9462 1.1747 0.6803 0.097 Uiso 1 1 calc R D .
H11D H 0.9380 1.2511 0.6583 0.097 Uiso 1 1 calc R . .
H11E H 0.9807 1.2028 0.6541 0.097 Uiso 1 1 calc R . .
C116 C 0.9292(2) 1.2017(4) 0.58052(19) 0.0552(16) Uani 1 1 d . . .
H11F H 0.9621 1.2000 0.5818 0.083 Uiso 1 1 calc R D .
H11G H 0.9190 1.2518 0.5789 0.083 Uiso 1 1 calc R . .
H11H H 0.9126 1.1757 0.5565 0.083 Uiso 1 1 calc R . .
C121 C 0.77549(18) 0.8587(3) 0.95308(15) 0.0383(12) Uani 1 1 d . . .
C122 C 0.80308(18) 0.9077(3) 0.93796(14) 0.0363(12) Uani 1 1 d . . .
C123 C 0.78786(19) 0.9770(3) 0.92701(14) 0.0364(12) Uani 1 1 d . . .
C124 C 0.74254(19) 0.9961(3) 0.92928(15) 0.0389(13) Uani 1 1 d . . .
C125 C 0.71507(18) 0.9493(3) 0.94448(15) 0.0399(13) Uani 1 1 d . . .
C126 C 0.73250(18) 0.8815(3) 0.95579(14) 0.0376(12) Uani 1 1 d . . .
H126 H 0.7137 0.8487 0.9660 0.045 Uiso 1 1 calc R . .
O127 O 0.84632(12) 0.88583(19) 0.93630(10) 0.0405(9) Uani 1 1 d . . .
H127 H 0.8602 0.9200 0.9283 0.061 Uiso 1 1 calc R . .
O128 O 0.73092(13) 1.06530(19) 0.91699(12) 0.0477(10) Uani 1 1 d . . .
H128 H 0.7047 1.0746 0.9203 0.072 Uiso 1 1 calc R . .
C129 C 0.8177(2) 1.0356(3) 0.91734(14) 0.0398(13) Uani 1 1 d . . .
H12A H 0.8118 1.0802 0.9311 0.048 Uiso 1 1 calc R . .
H12B H 0.8502 1.0223 0.9279 0.048 Uiso 1 1 calc R . .
N130 N 0.80958(18) 1.0493(2) 0.87301(13) 0.0487(12) Uani 1 1 d . G .
H13A H 0.8255 1.0152 0.8622 0.058 Uiso 1 1 calc R . .
H13B H 0.7790 1.0420 0.8618 0.058 Uiso 1 1 calc R . .
C131 C 0.82201(19) 1.1200(3) 0.85983(15) 0.0393(12) Uani 1 1 d . . .
H131 H 0.7994 1.1572 0.8637 0.047 Uiso 1 1 calc R F 1
C132 C 0.82391(17) 1.1153(3) 0.81556(17) 0.0417(13) Uani 1 1 d . G .
O133 O 0.83837(18) 1.0603(2) 0.80404(12) 0.0665(13) Uani 1 1 d . . .
O134 O 0.81175(16) 1.1715(3) 0.79559(14) 0.0698(13) Uani 1 1 d . . .
C135 C 0.8729(3) 1.1395(5) 0.8862(2) 0.043(2) Uani 0.733(7) 1 d P G 1
H3 H 0.8913 1.0950 0.8910 0.051 Uiso 0.733(7) 1 calc PR G 1
H4 H 0.8877 1.1723 0.8702 0.051 Uiso 0.733(7) 1 calc PR G 1
C136 C 0.8735(2) 1.1749(3) 0.92741(12) 0.049(2) Uani 0.733(7) 1 d PG G 1
C137 C 0.8977(2) 1.1450(3) 0.96359(16) 0.065(3) Uani 0.733(7) 1 d PG G 1
H137 H 0.9156 1.1031 0.9633 0.078 Uiso 0.733(7) 1 calc PR G 1
C138 C 0.8956(3) 1.1765(4) 1.00025(13) 0.073(3) Uani 0.733(7) 1 d PG G 1
H138 H 0.9121 1.1561 1.0250 0.088 Uiso 0.733(7) 1 calc PR G 1
C139 C 0.8694(3) 1.2378(4) 1.00073(15) 0.144(9) Uani 0.733(7) 1 d PG G 1
H139 H 0.8680 1.2593 1.0258 0.172 Uiso 0.733(7) 1 calc PR G 1
C140 C 0.8453(3) 1.2677(4) 0.9646(2) 0.087(4) Uani 0.733(7) 1 d PG G 1
H140 H 0.8274 1.3096 0.9649 0.105 Uiso 0.733(7) 1 calc PR G 1
C141 C 0.8473(2) 1.2362(3) 0.92789(15) 0.063(3) Uani 0.733(7) 1 d PG G 1
H141 H 0.8308 1.2566 0.9032 0.076 Uiso 0.733(7) 1 calc PR G 1
C35B C 0.8513(8) 1.1743(12) 0.8751(6) 0.040(5) Uiso 0.267(7) 1 d P G 2
C36B C 0.8363(5) 1.2542(4) 0.8584(4) 0.066(7) Uiso 0.267(7) 1 d PG G 2
C37B C 0.8090(6) 1.3021(4) 0.8736(5) 0.17(2) Uiso 0.267(7) 1 d PG G 2
H37B H 0.7919 1.2861 0.8922 0.205 Uiso 0.267(7) 1 calc PR G 2
C38B C 0.8066(7) 1.3735(4) 0.8615(6) 0.051(6) Uiso 0.267(7) 1 d PG G 2
H38B H 0.7880 1.4063 0.8719 0.061 Uiso 0.267(7) 1 calc PR G 2
C39B C 0.8316(6) 1.3970(5) 0.8342(5) 0.7(3) Uiso 0.267(7) 1 d PG G 2
H39C H 0.8300 1.4458 0.8259 0.820 Uiso 0.267(7) 1 calc PR G 2
C40B C 0.8589(7) 1.3490(6) 0.8189(6) 0.085(13) Uiso 0.267(7) 1 d PG G 2
H40C H 0.8759 1.3650 0.8003 0.102 Uiso 0.267(7) 1 calc PR G 2
C41B C 0.8612(7) 1.2776(5) 0.8310(6) 0.145(17) Uiso 0.267(7) 1 d PG G 2
H41B H 0.8798 1.2448 0.8207 0.174 Uiso 0.267(7) 1 calc PR G 2
C142 C 0.79401(18) 0.7824(3) 0.96540(15) 0.0351(12) Uani 1 1 d G . .
H142 H 0.8281 0.7864 0.9729 0.042 Uiso 1 1 calc R . .
C143 C 0.7798(2) 0.7516(3) 1.00237(15) 0.0468(14) Uani 1 1 d . . .
H14A H 0.7462 0.7560 0.9982 0.056 Uiso 1 1 calc R . .
H14B H 0.7874 0.6998 1.0044 0.056 Uiso 1 1 calc R . .
C144 C 0.8025(2) 0.7877(4) 1.04239(16) 0.0560(17) Uani 1 1 d . . .
H144 H 0.7977 0.8407 1.0393 0.067 Uiso 1 1 calc R . .
C145 C 0.8539(3) 0.7731(9) 1.0552(3) 0.152(6) Uani 1 1 d . . .
H14C H 0.8700 0.8031 1.0393 0.228 Uiso 1 1 calc R . .
H14D H 0.8598 0.7224 1.0506 0.228 Uiso 1 1 calc R . .
H14E H 0.8650 0.7843 1.0840 0.228 Uiso 1 1 calc R . .
C146 C 0.7818(3) 0.7620(4) 1.0766(2) 0.082(2) Uani 1 1 d . . .
H14F H 0.7973 0.7855 1.1019 0.123 Uiso 1 1 calc R . .
H14G H 0.7856 0.7099 1.0796 0.123 Uiso 1 1 calc R . .
H14H H 0.7491 0.7739 1.0705 0.123 Uiso 1 1 calc R . .
C151 C 0.78233(17) 0.7334(3) 0.92856(14) 0.0330(11) Uani 1 1 d . . .
C152 C 0.81364(17) 0.7187(3) 0.90523(15) 0.0336(11) Uani 1 1 d . . .
C153 C 0.80396(16) 0.6710(3) 0.87232(13) 0.0307(11) Uani 1 1 d . . .
C154 C 0.76040(18) 0.6393(2) 0.86183(14) 0.0318(11) Uani 1 1 d . . .
C155 C 0.72809(18) 0.6518(3) 0.88497(14) 0.0333(11) Uani 1 1 d . . .
C156 C 0.73969(17) 0.6989(3) 0.91725(14) 0.0329(11) Uani 1 1 d . . .
H156 H 0.7176 0.7085 0.9326 0.039 Uiso 1 1 calc R . .
O157 O 0.85638(12) 0.7495(2) 0.91252(11) 0.0433(9) Uani 1 1 d . . .
H157 H 0.8596 0.7774 0.9324 0.065 Uiso 1 1 calc R . .
O158 O 0.74761(11) 0.59419(17) 0.82911(9) 0.0337(8) Uani 1 1 d . . .
H158 H 0.7694 0.5898 0.8176 0.050 Uiso 1 1 calc R . .
C159 C 0.84127(17) 0.6539(3) 0.85142(15) 0.0335(11) Uani 1 1 d . . .
H15C H 0.8366 0.6050 0.8397 0.040 Uiso 1 1 calc R . .
H15D H 0.8712 0.6548 0.8713 0.040 Uiso 1 1 calc R . .
N160 N 0.84156(14) 0.7084(2) 0.81767(13) 0.0389(10) Uani 1 1 d . . .
H16A H 0.8193 0.6951 0.7954 0.047 Uiso 1 1 calc R . .
H16B H 0.8331 0.7522 0.8261 0.047 Uiso 1 1 calc R . .
C161 C 0.88547(17) 0.7187(3) 0.80424(14) 0.0334(11) Uani 1 1 d . . .
H161 H 0.9058 0.7507 0.8243 0.040 Uiso 1 1 calc R . .
C162 C 0.87352(18) 0.7578(3) 0.76356(15) 0.0337(11) Uani 1 1 d . . .
O163 O 0.83484(11) 0.74885(19) 0.74161(10) 0.0362(8) Uani 1 1 d . . .
O164 O 0.90624(12) 0.7935(2) 0.75611(11) 0.0463(9) Uani 1 1 d . . .
C165 C 0.91200(18) 0.6485(3) 0.80092(16) 0.0413(13) Uani 1 1 d . . .
H5 H 0.8906 0.6076 0.7989 0.050 Uiso 1 1 calc R . .
H165 H 0.9230 0.6500 0.7756 0.050 Uiso 1 1 calc R . .
C166 C 0.9526(2) 0.6354(4) 0.83609(18) 0.0595(19) Uani 1 1 d . . .
C167 C 0.9566(3) 0.5737(5) 0.85940(19) 0.078(2) Uani 1 1 d . . .
H167 H 0.9331 0.5384 0.8538 0.094 Uiso 1 1 calc R . .
C168 C 0.9955(4) 0.5633(8) 0.8916(3) 0.118(4) Uani 1 1 d . . .
H168 H 0.9979 0.5206 0.9072 0.142 Uiso 1 1 calc R . .
C169 C 1.0291(4) 0.6122(8) 0.9004(3) 0.107(4) Uani 1 1 d . . .
H169 H 1.0546 0.6043 0.9225 0.129 Uiso 1 1 calc R . .
C170 C 1.0267(3) 0.6745(7) 0.8774(3) 0.108(4) Uani 1 1 d . . .
H170 H 1.0506 0.7091 0.8831 0.129 Uiso 1 1 calc R . .
C171 C 0.9866(2) 0.6853(5) 0.8443(2) 0.081(2) Uani 1 1 d . . .
H171 H 0.9842 0.7276 0.8284 0.097 Uiso 1 1 calc R . .
C172 C 0.68154(16) 0.6148(3) 0.87480(14) 0.0300(11) Uani 1 1 d . . .
H172 H 0.6849 0.5724 0.8577 0.036 Uiso 1 1 calc R . .
C173 C 0.66738(18) 0.5850(3) 0.91194(14) 0.0348(11) Uani 1 1 d . . .
H17C H 0.6374 0.5609 0.9030 0.042 Uiso 1 1 calc R . .
H17D H 0.6632 0.6256 0.9295 0.042 Uiso 1 1 calc R . .
C174 C 0.7014(2) 0.5319(3) 0.93707(15) 0.0399(13) Uani 1 1 d . . .
H174 H 0.7299 0.5590 0.9494 0.048 Uiso 1 1 calc R . .
C175 C 0.7145(2) 0.4717(3) 0.91246(19) 0.0583(17) Uani 1 1 d . . .
H17E H 0.6869 0.4452 0.8991 0.087 Uiso 1 1 calc R . .
H17F H 0.7357 0.4392 0.9303 0.087 Uiso 1 1 calc R . .
H17G H 0.7293 0.4914 0.8920 0.087 Uiso 1 1 calc R . .
C176 C 0.6822(2) 0.5028(3) 0.97107(17) 0.0557(16) Uani 1 1 d . . .
H17H H 0.6534 0.4776 0.9598 0.083 Uiso 1 1 calc R . .
H17I H 0.6764 0.5425 0.9881 0.083 Uiso 1 1 calc R . .
H17J H 0.7042 0.4695 0.9874 0.083 Uiso 1 1 calc R . .
C181 C 0.64460(16) 0.6620(3) 0.84886(14) 0.0296(10) Uani 1 1 d . . .
C182 C 0.63566(16) 0.6570(3) 0.80647(14) 0.0308(11) Uani 1 1 d . . .
C183 C 0.60062(16) 0.6965(3) 0.78188(13) 0.0290(10) Uani 1 1 d . . .
C184 C 0.57527(16) 0.7455(3) 0.79919(14) 0.0328(11) Uani 1 1 d . . .
C185 C 0.58399(16) 0.7519(3) 0.84172(14) 0.0308(11) Uani 1 1 d . . .
C186 C 0.61774(17) 0.7103(3) 0.86458(14) 0.0309(11) Uani 1 1 d . . .
H186 H 0.6233 0.7145 0.8932 0.037 Uiso 1 1 calc R . .
O187 O 0.65889(11) 0.61117(18) 0.78703(10) 0.0353(8) Uani 1 1 d . . .
H187 H 0.6792 0.5897 0.8042 0.053 Uiso 1 1 calc R . .
O188 O 0.54095(11) 0.78598(19) 0.77699(10) 0.0382(8) Uani 1 1 d . . .
H188 H 0.5378 0.7766 0.7523 0.057 Uiso 1 1 calc R . .
C189 C 0.58908(16) 0.6773(3) 0.73754(13) 0.0322(11) Uani 1 1 d . . .
H18C H 0.5860 0.6246 0.7347 0.039 Uiso 1 1 calc R . .
H18D H 0.5592 0.6990 0.7245 0.039 Uiso 1 1 calc R . .
N190 N 0.62463(14) 0.7027(2) 0.71605(11) 0.0362(10) Uani 1 1 d . I .
H19C H 0.6531 0.6904 0.7313 0.043 Uiso 1 1 calc R . .
H19D H 0.6234 0.7519 0.7145 0.043 Uiso 1 1 calc R . .
C191 C 0.61966(17) 0.6729(4) 0.67413(14) 0.0457(14) Uani 1 1 d D . .
H191 H 0.6326 0.6234 0.6745 0.055 Uiso 1 1 calc R H 1
C192 C 0.6465(3) 0.7284(4) 0.65332(19) 0.0261(15) Uiso 0.711(6) 1 d P I 1
O193 O 0.67239(15) 0.6983(3) 0.63340(15) 0.0309(12) Uiso 0.711(6) 1 d P I 1
O194 O 0.64122(16) 0.7945(3) 0.65643(14) 0.0376(14) Uani 0.711(6) 1 d P I 1
C195 C 0.57047(17) 0.6768(3) 0.64963(14) 0.0353(11) Uani 1 1 d . I .
H195 H 0.5516 0.6432 0.6614 0.042 Uiso 1 1 calc R . .
H9 H 0.5586 0.7258 0.6518 0.042 Uiso 1 1 calc R . .
C196 C 0.56533(16) 0.6586(3) 0.60515(15) 0.0384(13) Uani 1 1 d . . .
C197 C 0.5574(2) 0.5894(4) 0.59165(18) 0.0554(16) Uani 1 1 d . I .
H197 H 0.5558 0.5519 0.6102 0.066 Uiso 1 1 calc R . .
C198 C 0.5518(3) 0.5745(5) 0.5508(2) 0.083(3) Uani 1 1 d . . .
H198 H 0.5464 0.5266 0.5414 0.099 Uiso 1 1 calc R I .
C199 C 0.5541(3) 0.6293(6) 0.5236(2) 0.088(3) Uani 1 1 d . I .
H199 H 0.5498 0.6187 0.4956 0.105 Uiso 1 1 calc R . .
C200 C 0.5622(2) 0.6975(5) 0.53657(19) 0.072(2) Uani 1 1 d . . .
H200 H 0.5641 0.7346 0.5178 0.087 Uiso 1 1 calc R I .
C201 C 0.56792(18) 0.7132(4) 0.57719(16) 0.0493(15) Uani 1 1 d . I .
H201 H 0.5736 0.7613 0.5863 0.059 Uiso 1 1 calc R . .
C202 C 0.55467(18) 0.8037(3) 0.85967(15) 0.0367(12) Uani 1 1 d . . .
H202 H 0.5258 0.8105 0.8384 0.044 Uiso 1 1 calc R . .
C203 C 0.5402(2) 0.7744(3) 0.89645(16) 0.0445(14) Uani 1 1 d . . .
H20C H 0.5679 0.7662 0.9183 0.053 Uiso 1 1 calc R . .
H20D H 0.5252 0.7273 0.8894 0.053 Uiso 1 1 calc R . .
C204 C 0.5068(3) 0.8244(5) 0.9130(2) 0.076(2) Uani 1 1 d . . .
H204 H 0.5238 0.8679 0.9255 0.091 Uiso 1 1 calc R . .
C205 C 0.4659(3) 0.8473(5) 0.8820(3) 0.090(3) Uani 1 1 d . . .
H20E H 0.4456 0.8752 0.8949 0.135 Uiso 1 1 calc R . .
H20F H 0.4496 0.8049 0.8689 0.135 Uiso 1 1 calc R . .
H20G H 0.4755 0.8769 0.8616 0.135 Uiso 1 1 calc R . .
C206 C 0.4909(4) 0.7813(7) 0.9460(3) 0.148(6) Uani 1 1 d . . .
H20H H 0.4908 0.7300 0.9395 0.222 Uiso 1 1 calc R . .
H20I H 0.4600 0.7964 0.9471 0.222 Uiso 1 1 calc R . .
H20J H 0.5120 0.7900 0.9722 0.222 Uiso 1 1 calc R . .
C211 C 0.57708(17) 0.8773(3) 0.86662(15) 0.0337(11) Uani 1 1 d . . .
C212 C 0.56601(16) 0.9321(3) 0.83776(15) 0.0348(12) Uani 1 1 d . . .
C213 C 0.58454(17) 1.0000(3) 0.84395(15) 0.0349(12) Uani 1 1 d . . .
C214 C 0.61837(18) 1.0148(3) 0.88009(16) 0.0412(13) Uani 1 1 d . . .
C215 C 0.63128(18) 0.9603(3) 0.90984(15) 0.0369(12) Uani 1 1 d . . .
C216 C 0.60952(18) 0.8942(3) 0.90167(15) 0.0367(12) Uani 1 1 d . . .
H216 H 0.6175 0.8578 0.9216 0.044 Uiso 1 1 calc R . .
O217 O 0.53463(11) 0.92218(19) 0.80135(10) 0.0375(8) Uani 1 1 d . . .
H217 H 0.5246 0.8800 0.8000 0.056 Uiso 1 1 calc R . .
O218 O 0.63896(12) 1.08023(19) 0.88698(11) 0.0454(9) Uani 1 1 d . . .
H218 H 0.6282 1.1077 0.8675 0.068 Uiso 1 1 calc R . .
C219 C 0.56567(18) 1.0571(3) 0.81329(17) 0.0403(13) Uani 1 1 d . . .
H21C H 0.5323 1.0500 0.8033 0.048 Uiso 1 1 calc R . .
H21D H 0.5706 1.1048 0.8264 0.048 Uiso 1 1 calc R . .
N220 N 0.58816(14) 1.0549(3) 0.77826(14) 0.0436(11) Uani 1 1 d . . .
H22A H 0.5976 1.0085 0.7757 0.052 Uiso 1 1 calc R . .
H22B H 0.6140 1.0830 0.7847 0.052 Uiso 1 1 calc R . .
C221 C 0.56075(17) 1.0783(3) 0.73776(15) 0.0344(11) Uani 1 1 d . . .
H221 H 0.5372 1.0412 0.7267 0.041 Uiso 1 1 calc R . .
C222 C 0.59485(17) 1.0841(3) 0.71029(16) 0.0350(12) Uani 1 1 d . . .
O223 O 0.58086(14) 1.0622(2) 0.67434(13) 0.0574(11) Uani 1 1 d . . .
O224 O 0.63176(13) 1.1133(2) 0.72553(12) 0.0515(10) Uani 1 1 d . . .
C225 C 0.53699(18) 1.1513(3) 0.74010(15) 0.0361(12) Uani 1 1 d . . .
H10 H 0.5161 1.1474 0.7587 0.043 Uiso 1 1 calc R . .
H12 H 0.5603 1.1882 0.7510 0.043 Uiso 1 1 calc R . .
C226 C 0.51016(19) 1.1735(3) 0.69847(16) 0.0406(12) Uani 1 1 d . . .
C227 C 0.46521(19) 1.1520(3) 0.68438(16) 0.0436(13) Uani 1 1 d . . .
H227 H 0.4504 1.1251 0.7014 0.052 Uiso 1 1 calc R . .
C228 C 0.4417(2) 1.1700(3) 0.64522(19) 0.0522(15) Uani 1 1 d . . .
H228 H 0.4107 1.1556 0.6358 0.063 Uiso 1 1 calc R . .
C229 C 0.4621(3) 1.2071(4) 0.6209(2) 0.078(2) Uani 1 1 d . . .
H229 H 0.4456 1.2184 0.5942 0.094 Uiso 1 1 calc R . .
C230 C 0.5071(3) 1.2294(5) 0.6339(2) 0.085(2) Uani 1 1 d . . .
H230 H 0.5216 1.2558 0.6164 0.102 Uiso 1 1 calc R . .
C231 C 0.5307(3) 1.2123(4) 0.6729(2) 0.070(2) Uani 1 1 d . . .
H231 H 0.5615 1.2277 0.6822 0.084 Uiso 1 1 calc R . .
C232 C 0.66715(19) 0.9752(3) 0.94780(16) 0.0431(13) Uani 1 1 d . . .
H232 H 0.6692 1.0286 0.9503 0.052 Uiso 1 1 calc R . .
C233 C 0.6538(2) 0.9485(3) 0.98612(16) 0.0505(15) Uani 1 1 d . . .
H13 H 0.6448 0.8974 0.9823 0.061 Uiso 1 1 calc R . .
H14 H 0.6810 0.9512 1.0090 0.061 Uiso 1 1 calc R . .
C234 C 0.6154(3) 0.9896(4) 0.9972(2) 0.078(2) Uani 1 1 d . . .
H234 H 0.5896 0.9932 0.9727 0.094 Uiso 1 1 calc R . .
C235 C 0.5985(4) 0.9490(6) 1.0305(3) 0.110(3) Uani 1 1 d . . .
H23C H 0.6224 0.9494 1.0556 0.165 Uiso 1 1 calc R . .
H23D H 0.5912 0.8994 1.0219 0.165 Uiso 1 1 calc R . .
H23E H 0.5710 0.9726 1.0352 0.165 Uiso 1 1 calc R . .
C236 C 0.6314(5) 1.0679(5) 1.0117(4) 0.138(5) Uani 1 1 d . . .
H23F H 0.6303 1.0986 0.9880 0.207 Uiso 1 1 calc R . .
H23G H 0.6629 1.0663 1.0282 0.207 Uiso 1 1 calc R . .
H23H H 0.6111 1.0873 1.0279 0.207 Uiso 1 1 calc R . .
O301 O 0.7218(4) 1.0205(6) 0.7277(3) 0.120(3) Uiso 0.738(8) 1 d P J 1
O302 O 0.6797(2) 0.9528(4) 0.6829(2) 0.094(3) Uani 0.738(8) 1 d P J 1
N303 N 0.7149(3) 0.9863(5) 0.6937(2) 0.072(3) Uani 0.738(8) 1 d P J 1
C304 C 0.7515(3) 0.9810(8) 0.6701(3) 0.078(4) Uani 0.738(8) 1 d P J 1
H30A H 0.7777 1.0109 0.6829 0.117 Uiso 0.738(8) 1 calc PR J 1
H30B H 0.7392 0.9976 0.6423 0.117 Uiso 0.738(8) 1 calc PR J 1
H30C H 0.7615 0.9310 0.6696 0.117 Uiso 0.738(8) 1 calc PR J 1
O305 O 0.8036(8) 0.9130(13) 0.7348(6) 0.081(8) Uiso 0.262(8) 1 d PG J 2
O306 O 0.7504(13) 0.8443(17) 0.7019(11) 0.19(3) Uiso 0.262(8) 1 d PG J 2
N307 N 0.7735(7) 0.8989(11) 0.7049(6) 0.079(7) Uiso 0.262(8) 1 d PG J 2
C308 C 0.7643(14) 0.9502(19) 0.6708(9) 0.108(18) Uiso 0.262(8) 1 d PG J 2
H30D H 0.7514 0.9245 0.6456 0.163 Uiso 0.262(8) 1 calc PR J 2
H30E H 0.7929 0.9736 0.6688 0.163 Uiso 0.262(8) 1 calc PR J 2
H30F H 0.7424 0.9865 0.6754 0.163 Uiso 0.262(8) 1 calc PR J 2
O309 O 0.7334(4) 0.8237(6) 0.7010(3) 0.095(3) Uani 0.738(8) 1 d P J 1
O310 O 0.8058(2) 0.8994(4) 0.7531(2) 0.070(2) Uani 0.738(8) 1 d P J 1
O311 O 0.7537(6) 1.0451(9) 0.7443(5) 0.053(5) Uiso 0.262(8) 1 d P J 2
O312 O 0.7540(4) 0.8012(4) 0.8055(3) 0.143(3) Uani 1 1 d . . .
O313 O 0.7526(3) 0.9170(5) 0.8134(3) 0.083(3) Uiso 0.630(12) 1 d P K 2
N314 N 0.7361(4) 0.8573(7) 0.8174(3) 0.080(3) Uiso 0.630(12) 1 d P K 2
C315 C 0.7026(3) 0.8503(4) 0.8439(2) 0.0629(18) Uani 0.630(12) 1 d P K 2
H31D H 0.7193 0.8485 0.8723 0.094 Uiso 0.630(12) 1 calc PR K 2
H31E H 0.6848 0.8062 0.8370 0.094 Uiso 0.630(12) 1 calc PR K 2
H31F H 0.6820 0.8917 0.8397 0.094 Uiso 0.630(12) 1 calc PR K 2
N316 N 0.7147(8) 0.8148(11) 0.8027(6) 0.073(6) Uiso 0.370(12) 1 d P K 1
O317 O 0.6882(6) 0.8061(9) 0.7758(6) 0.089(6) Uiso 0.370(12) 1 d P K 1
C316 C 0.7026(3) 0.8503(4) 0.8439(2) 0.0629(18) Uani 0.370(12) 1 d P K 1
H31G H 0.7301 0.8495 0.8661 0.094 Uiso 0.370(12) 1 calc PR K 1
H31H H 0.6783 0.8224 0.8515 0.094 Uiso 0.370(12) 1 calc PR K 1
H31I H 0.6924 0.9000 0.8383 0.094 Uiso 0.370(12) 1 calc PR K 1
O318 O 0.7545(5) 0.9828(8) 0.8153(4) 0.075(5) Uiso 0.370(12) 1 d P K 1
O319 O 0.6456(3) 0.9492(4) 0.7681(3) 0.127(2) Uani 1 1 d . . .
O320 O 0.6655(12) 0.832(2) 0.7551(10) 0.314(15) Uiso 0.630(12) 1 d P K 2
O321 O 0.4461(2) 1.0179(4) 0.75515(17) 0.101(2) Uani 1 1 d . . .
O322 O 0.46761(16) 0.9641(3) 0.70759(15) 0.0785(15) Uani 1 1 d . . .
N323 N 0.45064(17) 0.9631(4) 0.73646(17) 0.0607(15) Uani 1 1 d . . .
C324 C 0.4351(3) 0.8942(6) 0.7489(3) 0.104(3) Uani 1 1 d . . .
H31A H 0.4520 0.8553 0.7394 0.155 Uiso 1 1 calc R . .
H31B H 0.4023 0.8886 0.7372 0.155 Uiso 1 1 calc R . .
H31C H 0.4408 0.8925 0.7785 0.155 Uiso 1 1 calc R . .
O325 O 0.5210(8) 1.0929(12) 0.5312(6) 0.074(6) Uiso 0.25 1 d PG . 1
O326 O 0.4973(13) 1.2017(12) 0.5217(9) 0.120(10) Uiso 0.25 1 d PG . 1
N327 N 0.5009(7) 1.1407(11) 0.5096(6) 0.47(11) Uiso 0.25 1 d PG . 1
C328 C 0.4800(11) 1.1244(17) 0.4667(6) 0.061(8) Uiso 0.25 1 d PG . 1
H32A H 0.5036 1.1252 0.4510 0.091 Uiso 0.25 1 calc PR . 1
H32B H 0.4566 1.1604 0.4558 0.091 Uiso 0.25 1 calc PR . 1
H32C H 0.4658 1.0768 0.4647 0.091 Uiso 0.25 1 calc PR . 1
O35D O 0.5018(8) 1.2595(13) 0.5263(7) 0.099(7) Uiso 0.25 1 d PG . 2
O36D O 0.4978(17) 1.1459(14) 0.5155(13) 0.164(19) Uiso 0.25 1 d PG . 2
N37D N 0.5072(11) 1.2067(15) 0.5067(8) 0.127(16) Uiso 0.25 1 d PG . 2
C38D C 0.526(4) 1.217(3) 0.470(2) 0.37(9) Uiso 0.25 1 d PG . 2
H38A H 0.5008 1.2237 0.4466 0.555 Uiso 0.25 1 calc PR . 2
H38C H 0.5434 1.1738 0.4664 0.555 Uiso 0.25 1 calc PR . 2
H38D H 0.5461 1.2585 0.4741 0.555 Uiso 0.25 1 calc PR . 2
O327 O 0.8233(6) 1.3943(10) 0.8623(7) 0.184(7) Uiso 0.733(7) 1 d P G 1
O328 O 0.8549(5) 1.4613(6) 0.8322(6) 0.230(10) Uani 0.733(7) 1 d P G 1
N329 N 0.8389(4) 1.4046(6) 0.8369(4) 0.093(3) Uani 0.733(7) 1 d P G 1
C330 C 0.8393(4) 1.3450(6) 0.8089(4) 0.082(4) Uani 0.733(7) 1 d P G 1
H33A H 0.8080 1.3268 0.7991 0.124 Uiso 0.733(7) 1 calc PR G 1
H33B H 0.8589 1.3066 0.8229 0.124 Uiso 0.733(7) 1 calc PR G 1
H33C H 0.8510 1.3618 0.7858 0.124 Uiso 0.733(7) 1 calc PR G 1
O329 O 0.5951(6) 1.2993(9) 0.5914(5) 0.236(8) Uiso 0.711(6) 1 d PG I 1
O330 O 0.5912(6) 1.3907(9) 0.6290(5) 0.216(7) Uiso 0.711(6) 1 d PG I 1
N331 N 0.6092(4) 1.3572(9) 0.6058(4) 0.238(10) Uiso 0.711(6) 1 d PG I 1
C332 C 0.6500(11) 1.3886(19) 0.5950(12) 0.46(4) Uiso 0.711(6) 1 d PG I 1
H33D H 0.6482 1.4410 0.5958 0.696 Uiso 0.711(6) 1 calc PR I 1
H33E H 0.6512 1.3732 0.5676 0.696 Uiso 0.711(6) 1 calc PR I 1
H33F H 0.6777 1.3723 0.6143 0.696 Uiso 0.711(6) 1 calc PR I 1
C12B C 0.6580(5) 0.6624(9) 0.6532(4) 0.030(4) Uiso 0.289(6) 1 d PD I 2
O13B O 0.6713(4) 0.6077(7) 0.6393(4) 0.044(4) Uiso 0.289(6) 1 d PD I 2
O14B O 0.6706(4) 0.7249(6) 0.6501(4) 0.027(3) Uiso 0.289(6) 1 d PD I 2
O333 O 0.6414(9) 1.4524(13) 0.5707(6) 0.165(12) Uiso 0.289(6) 1 d PG I 2
O334 O 0.6863(9) 1.4888(10) 0.6258(7) 0.148(11) Uiso 0.289(6) 1 d PG I 2
N335 N 0.6647(5) 1.4417(8) 0.6046(5) 0.110(9) Uiso 0.289(6) 1 d PG I 2
C336 C 0.6670(7) 1.3680(9) 0.6213(6) 0.053(6) Uiso 0.289(6) 1 d PG I 2
H33G H 0.6687 1.3335 0.5999 0.080 Uiso 0.289(6) 1 calc PR I 2
H33H H 0.6397 1.3585 0.6315 0.080 Uiso 0.289(6) 1 calc PR I 2
H33I H 0.6943 1.3633 0.6434 0.080 Uiso 0.289(6) 1 calc PR I 2
O337 O 0.6765(10) 1.5503(18) 0.6192(9) 0.308(12) Uiso 0.711(6) 1 d P I 1
O338 O 0.7985(5) 1.0775(6) 0.5235(3) 0.067(5) Uiso 0.596(11) 1 d P L 1
O339 O 0.7587(3) 1.0920(5) 0.4629(3) 0.087(3) Uiso 0.596(11) 1 d P L 1
N340 N 0.7954(4) 1.0919(5) 0.4882(3) 0.061(3) Uiso 0.596(11) 1 d P L 1
C341 C 0.8329(6) 1.1089(10) 0.4687(4) 0.079(4) Uiso 0.596(11) 1 d P L 1
H34A H 0.8391 1.1605 0.4707 0.119 Uiso 0.596(11) 1 calc PR L 1
H34B H 0.8243 1.0948 0.4401 0.119 Uiso 0.596(11) 1 calc PR L 1
H34C H 0.8605 1.0826 0.4822 0.119 Uiso 0.596(11) 1 calc PR L 1
O342 O 0.8346(5) 1.0095(7) 0.4856(4) 0.093(5) Uiso 0.404(11) 1 d PG L 2
O343 O 0.8079(8) 1.0753(11) 0.5268(6) 0.105(12) Uiso 0.404(11) 1 d PG L 2
N344 N 0.8211(4) 1.0669(7) 0.4956(4) 0.088(6) Uiso 0.404(11) 1 d PG L 2
C345 C 0.8205(11) 1.1296(9) 0.4688(8) 0.139(15) Uiso 0.404(11) 1 d PG L 2
H34D H 0.8146 1.1136 0.4406 0.209 Uiso 0.404(11) 1 calc PR L 2
H34E H 0.8502 1.1539 0.4759 0.209 Uiso 0.404(11) 1 calc PR L 2
H34F H 0.7964 1.1629 0.4721 0.209 Uiso 0.404(11) 1 calc PR L 2
O346 O 0.9293(3) 1.2391(5) 0.7801(3) 0.142(3) Uani 1 1 d . . .
O347 O 0.9515(4) 1.1682(6) 0.8334(3) 0.171(4) Uani 1 1 d . . .
N348 N 0.9520(3) 1.1900(5) 0.7992(4) 0.113(3) Uani 1 1 d . . .
C349 C 0.9842(3) 1.1521(6) 0.7800(3) 0.112(3) Uani 1 1 d . . .
H32D H 0.9716 1.1051 0.7704 0.169 Uiso 1 1 calc R . .
H32E H 1.0134 1.1457 0.7997 0.169 Uiso 1 1 calc R . .
H32F H 0.9891 1.1803 0.7570 0.169 Uiso 1 1 calc R . .
O350 O 1.0123(3) 1.0220(6) 0.7247(3) 0.154(3) Uani 1 1 d . . .
O351 O 1.0465(6) 1.0110(5) 0.6828(4) 0.266(9) Uani 1 1 d . . .
N352 N 1.0270(3) 0.9861(4) 0.7021(3) 0.098(2) Uani 1 1 d . . .
C353 C 1.0196(3) 0.9055(5) 0.6991(4) 0.113(4) Uani 1 1 d . . .
H35D H 1.0281 0.8842 0.7262 0.169 Uiso 1 1 calc R . .
H35E H 1.0386 0.8848 0.6820 0.169 Uiso 1 1 calc R . .
H35F H 0.9873 0.8954 0.6870 0.169 Uiso 1 1 calc R . .
O354 O 1.0467(7) 0.8753(12) 0.7922(6) 0.168(7) Uiso 0.50 1 d P M 1
O355 O 1.1078(6) 0.8589(10) 0.8437(5) 0.136(5) Uiso 0.50 1 d P M 1
N356 N 1.0833(9) 0.8920(14) 0.8150(8) 0.144(7) Uiso 0.50 1 d P M 1
C357 C 1.0992(7) 0.9682(11) 0.8109(6) 0.097(5) Uiso 0.50 1 d P M 1
H35A H 1.1216 0.9685 0.7940 0.145 Uiso 0.50 1 calc PR M 1
H35B H 1.1134 0.9872 0.8378 0.145 Uiso 0.50 1 calc PR M 1
H35C H 1.0729 0.9980 0.7983 0.145 Uiso 0.50 1 calc PR M 1
O359 O 0.9544(6) 0.8242(6) 0.9663(3) 0.075(6) Uiso 0.271(11) 1 d PG N 2
O361 O 0.9557(5) 0.8056(7) 0.9042(3) 0.065(6) Uiso 0.271(11) 1 d PG N 2
N362 N 0.9564(3) 0.7842(4) 0.9384(3) 0.020(4) Uiso 0.271(11) 1 d PG N 2
C363 C 0.9600(6) 0.7061(5) 0.9460(4) 0.030(5) Uiso 0.271(11) 1 d PG N 2
H36A H 0.9493 0.6949 0.9704 0.045 Uiso 0.271(11) 1 calc PR N 2
H36B H 0.9920 0.6911 0.9498 0.045 Uiso 0.271(11) 1 calc PR N 2
H36C H 0.9412 0.6805 0.9228 0.045 Uiso 0.271(11) 1 calc PR N 2
O366 O 0.8979(8) 1.243(2) 0.9904(9) 0.42(6) Uiso 0.267(7) 1 d PG G 2
O367 O 0.8520(6) 1.2488(9) 1.0304(4) 0.067(5) Uiso 0.267(7) 1 d PG G 2
N368 N 0.8615(5) 1.2293(9) 0.9989(4) 0.041(6) Uiso 0.267(7) 1 d PG G 2
C369 C 0.8271(7) 1.1871(12) 0.9699(5) 0.062(7) Uiso 0.267(7) 1 d PG G 2
H36D H 0.8370 1.1815 0.9445 0.092 Uiso 0.267(7) 1 calc PR G 2
H36E H 0.7976 1.2122 0.9645 0.092 Uiso 0.267(7) 1 calc PR G 2
H36F H 0.8237 1.1398 0.9814 0.092 Uiso 0.267(7) 1 calc PR G 2
O370 O 0.9571(6) 0.6832(7) 0.9610(5) 0.213(7) Uiso 0.729(11) 1 d PG N 1
O371 O 0.9378(5) 0.7657(7) 0.9981(4) 0.187(6) Uiso 0.729(11) 1 d PG N 1
N373 N 0.9522(3) 0.7461(6) 0.9690(3) 0.158(6) Uiso 0.729(11) 1 d PG N 1
C374 C 0.9645(10) 0.8018(10) 0.9422(7) 0.264(17) Uiso 0.729(11) 1 d PG N 1
H37A H 0.9972 0.7981 0.9426 0.396 Uiso 0.729(11) 1 calc PR N 1
H37C H 0.9581 0.8493 0.9519 0.396 Uiso 0.729(11) 1 calc PR N 1
H37D H 0.9464 0.7947 0.9145 0.396 Uiso 0.729(11) 1 calc PR N 1

loop_
_atom_site_aniso_label
_atom_site_aniso_U_11
_atom_site_aniso_U_22
_atom_site_aniso_U_33
_atom_site_aniso_U_23
_atom_site_aniso_U_13
_atom_site_aniso_U_12
C1 0.022(2) 0.031(3) 0.036(3) -0.003(2) 0.011(2) -0.005(2)
C2 0.026(3) 0.034(3) 0.038(3) -0.007(2) 0.007(2) -0.006(2)
C3 0.019(2) 0.041(3) 0.033(3) -0.004(2) 0.004(2) -0.001(2)
C4 0.022(2) 0.025(3) 0.040(3) 0.001(2) 0.005(2) -0.003(2)
C5 0.021(2) 0.029(3) 0.038(3) -0.002(2) 0.012(2) -0.0097(19)
C6 0.020(2) 0.040(3) 0.030(3) 0.004(2) 0.0091(19) -0.013(2)
O7 0.0349(19) 0.0348(19) 0.044(2) -0.0079(16) -0.0037(16) 0.0037(16)
O8 0.0338(18) 0.0358(19) 0.0295(18) -0.0048(15) 0.0046(14) 0.0026(15)
C9 0.032(3) 0.035(3) 0.044(3) -0.004(2) 0.002(2) 0.003(2)
N10 0.042(3) 0.032(2) 0.033(2) -0.0056(19) 0.0007(19) 0.003(2)
C11 0.047(3) 0.058(4) 0.032(3) -0.001(3) 0.001(2) 0.018(3)
C12 0.051(4) 0.048(3) 0.029(3) 0.000(3) -0.006(3) 0.013(3)
O13 0.062(3) 0.072(3) 0.053(3) -0.015(2) 0.008(2) 0.014(3)
O14 0.112(4) 0.044(2) 0.039(2) -0.0028(19) 0.024(2) 0.005(2)
C15 0.053(4) 0.146(8) 0.044(4) -0.041(4) 0.001(3) -0.008(4)
C16A 0.056(8) 0.076(9) 0.035(7) -0.002(6) 0.004(6) 0.005(7)
C17A 0.108(16) 0.24(3) 0.126(18) -0.11(2) -0.070(14) 0.063(19)
C18A 0.043(9) 0.29(3) 0.045(9) -0.075(14) -0.008(7) -0.001(13)
C19A 0.028(8) 0.30(3) 0.044(9) 0.060(14) -0.020(7) -0.037(13)
C20A 0.119(17) 0.18(3) 0.15(2) 0.039(19) -0.022(16) 0.104(19)
C21A 0.137(17) 0.133(17) 0.068(11) 0.000(11) -0.013(11) 0.066(15)
C22 0.021(2) 0.041(3) 0.029(3) 0.002(2) 0.0086(19) -0.004(2)
C23 0.037(3) 0.051(3) 0.038(3) 0.007(3) 0.009(2) -0.007(3)
C25A 0.055(10) 0.28(3) 0.067(10) -0.058(15) 0.035(8) -0.081(14)
C26A 0.089(11) 0.097(13) 0.049(8) 0.011(8) 0.030(8) -0.020(10)
C26B 0.048(8) 0.105(13) 0.076(10) 0.032(10) 0.018(7) -0.020(8)
C31 0.025(2) 0.026(2) 0.027(2) -0.0051(19) 0.0114(19) -0.0009(19)
C32 0.025(2) 0.024(2) 0.027(2) -0.0039(19) 0.0053(19) -0.001(2)
C33 0.034(3) 0.023(2) 0.030(3) -0.007(2) 0.009(2) -0.001(2)
C34 0.026(2) 0.021(2) 0.037(3) -0.008(2) 0.007(2) -0.0011(19)
C35 0.029(2) 0.030(3) 0.025(2) -0.001(2) 0.0034(19) -0.001(2)
C36 0.035(3) 0.026(2) 0.023(2) -0.0018(19) 0.011(2) -0.005(2)
O37 0.0235(16) 0.0309(18) 0.0380(19) -0.0014(15) 0.0059(14) -0.0008(14)
O38 0.0281(18) 0.0207(17) 0.052(2) 0.0030(15) -0.0024(15) -0.0037(14)
C39 0.030(2) 0.026(2) 0.027(2) -0.005(2) 0.0026(19) -0.001(2)
N40 0.029(2) 0.021(2) 0.034(2) -0.0006(17) 0.0081(17) 0.0020(16)
C41 0.034(3) 0.026(2) 0.028(2) 0.001(2) 0.009(2) -0.005(2)
C42 0.040(3) 0.025(3) 0.034(3) -0.004(2) 0.013(2) -0.008(2)
O43 0.045(2) 0.041(2) 0.034(2) -0.0036(16) 0.0136(17) 0.0024(17)
O44 0.036(2) 0.040(2) 0.049(2) 0.0002(17) 0.0195(16) 0.0056(17)
C45 0.033(3) 0.024(2) 0.028(2) 0.0004(19) 0.007(2) -0.002(2)
C46 0.030(3) 0.025(2) 0.037(3) 0.005(2) 0.009(2) 0.006(2)
C47 0.061(4) 0.035(3) 0.072(4) 0.012(3) 0.044(3) 0.009(3)
C48 0.082(5) 0.029(3) 0.101(6) 0.003(3) 0.045(4) -0.011(3)
C49 0.061(4) 0.026(3) 0.073(4) -0.008(3) 0.015(3) 0.003(3)
C50 0.052(4) 0.045(3) 0.057(4) -0.014(3) 0.016(3) 0.003(3)
C51 0.043(3) 0.027(3) 0.038(3) -0.005(2) 0.009(2) -0.001(2)
C52 0.022(2) 0.027(2) 0.029(3) -0.001(2) -0.0012(19) -0.0026(19)
C53 0.029(3) 0.044(3) 0.027(3) -0.005(2) 0.005(2) -0.003(2)
C54 0.044(3) 0.063(4) 0.032(3) -0.006(3) 0.003(2) 0.008(3)
C55 0.079(5) 0.060(4) 0.050(4) -0.026(3) 0.013(3) -0.011(4)
C56 0.069(4) 0.094(5) 0.047(4) -0.008(4) 0.032(3) -0.006(4)
C61 0.020(2) 0.031(3) 0.024(2) 0.0031(19) -0.0021(18) -0.0012(19)
C62 0.025(2) 0.027(2) 0.019(2) 0.0036(19) -0.0017(18) -0.0039(19)
C63 0.022(2) 0.030(3) 0.024(2) 0.003(2) 0.0009(19) -0.0057(19)
C64 0.026(2) 0.030(2) 0.022(2) 0.006(2) 0.0003(19) 0.001(2)
C65 0.021(2) 0.026(2) 0.028(2) 0.009(2) 0.0025(19) -0.0014(19)
C66 0.025(2) 0.030(3) 0.023(2) 0.003(2) 0.0008(19) -0.006(2)
O67 0.0277(17) 0.0290(18) 0.0338(18) 0.0036(14) 0.0034(14) -0.0056(14)
O68 0.0285(18) 0.0284(18) 0.050(2) -0.0051(16) 0.0147(16) -0.0041(14)
C69 0.031(3) 0.026(2) 0.026(2) 0.0018(19) 0.004(2) -0.003(2)
N70 0.025(2) 0.037(2) 0.026(2) -0.0004(18) 0.0043(16) -0.0064(18)
C71 0.026(3) 0.051(3) 0.030(3) 0.003(2) 0.009(2) -0.003(2)
C75 0.023(2) 0.041(3) 0.034(3) 0.011(2) 0.006(2) -0.010(2)
C76 0.022(2) 0.033(3) 0.036(3) 0.009(2) 0.007(2) -0.010(2)
C77 0.034(3) 0.031(3) 0.040(3) -0.004(2) 0.001(2) -0.006(2)
C78 0.042(3) 0.045(3) 0.032(3) -0.004(2) -0.006(2) -0.002(3)
C79 0.030(3) 0.052(4) 0.045(3) 0.006(3) -0.007(2) 0.000(3)
C80 0.032(3) 0.050(3) 0.046(3) -0.001(3) -0.003(2) 0.016(3)
C81 0.031(3) 0.053(3) 0.034(3) -0.006(2) 0.011(2) 0.003(2)
C82 0.036(3) 0.020(2) 0.034(3) 0.005(2) 0.010(2) -0.001(2)
C83 0.046(3) 0.032(3) 0.034(3) 0.007(2) 0.010(2) -0.011(2)
C84 0.054(4) 0.071(4) 0.048(3) 0.028(3) -0.006(3) -0.020(3)
C85 0.128(9) 0.36(2) 0.076(7) 0.084(10) -0.008(6) 0.117(13)
C86 0.104(6) 0.145(8) 0.040(4) 0.025(5) -0.009(4) -0.069(6)
C91 0.027(2) 0.020(2) 0.040(3) 0.004(2) 0.009(2) -0.0041(19)
C92 0.028(3) 0.017(2) 0.044(3) 0.000(2) 0.011(2) -0.0020(19)
C93 0.029(3) 0.019(2) 0.038(3) -0.003(2) 0.011(2) -0.0057(19)
C94 0.029(3) 0.019(2) 0.035(3) 0.000(2) 0.007(2) -0.0078(19)
C95 0.023(2) 0.023(2) 0.039(3) 0.002(2) 0.006(2) -0.0058(19)
C96 0.034(3) 0.018(2) 0.034(3) 0.0009(19) 0.017(2) -0.0050(19)
O97 0.0285(18) 0.0341(19) 0.042(2) -0.0037(16) 0.0083(15) 0.0010(15)
O98 0.0314(18) 0.0347(19) 0.0378(19) -0.0056(15) 0.0065(15) -0.0008(15)
C99 0.033(3) 0.026(3) 0.045(3) -0.006(2) 0.008(2) -0.006(2)
N100 0.035(2) 0.031(2) 0.041(2) -0.0097(19) 0.0166(19) -0.0073(18)
C101 0.049(3) 0.051(4) 0.051(3) -0.028(3) 0.026(3) -0.021(3)
C102 0.066(4) 0.063(4) 0.045(3) -0.020(3) 0.031(3) -0.025(4)
O103 0.045(2) 0.112(4) 0.051(2) 0.005(3) 0.023(2) -0.015(2)
O104 0.102(4) 0.050(3) 0.084(3) -0.012(2) 0.061(3) -0.014(3)
C105 0.062(4) 0.039(3) 0.105(6) -0.017(3) 0.048(4) -0.016(3)
C106 0.065(5) 0.032(3) 0.118(6) -0.010(4) 0.056(5) 0.006(3)
C107 0.064(4) 0.031(4) 0.141(8) -0.026(4) 0.058(5) -0.010(3)
C108 0.089(6) 0.052(5) 0.161(9) 0.003(5) 0.075(6) 0.010(5)
C109 0.076(6) 0.034(4) 0.178(10) -0.028(6) 0.082(7) -0.013(4)
C110 0.089(7) 0.050(5) 0.171(10) -0.041(6) 0.064(7) -0.021(5)
C111 0.091(5) 0.038(4) 0.146(7) -0.047(4) 0.074(5) -0.028(4)
C112 0.024(2) 0.034(3) 0.035(3) -0.005(2) 0.007(2) -0.008(2)
C113 0.030(3) 0.032(3) 0.053(3) 0.003(2) 0.018(2) -0.005(2)
C114 0.030(3) 0.034(3) 0.072(4) 0.015(3) 0.022(3) 0.004(2)
C115 0.034(3) 0.079(5) 0.081(5) 0.017(4) 0.012(3) -0.019(3)
C116 0.041(3) 0.060(4) 0.073(4) 0.016(3) 0.032(3) 0.001(3)
C121 0.044(3) 0.037(3) 0.028(3) -0.005(2) -0.004(2) 0.001(3)
C122 0.047(3) 0.037(3) 0.021(2) -0.010(2) 0.002(2) 0.009(2)
C123 0.053(3) 0.032(3) 0.021(2) -0.007(2) 0.002(2) -0.001(2)
C124 0.043(3) 0.035(3) 0.031(3) -0.010(2) -0.008(2) 0.009(2)
C125 0.044(3) 0.042(3) 0.031(3) -0.004(2) 0.003(2) 0.005(3)
C126 0.046(3) 0.037(3) 0.026(3) -0.009(2) 0.000(2) 0.003(2)
O127 0.051(2) 0.037(2) 0.033(2) -0.0016(16) 0.0085(16) 0.0052(17)
O128 0.049(2) 0.033(2) 0.055(2) -0.0040(18) 0.0017(18) 0.0062(17)
C129 0.056(3) 0.036(3) 0.023(3) -0.006(2) -0.001(2) 0.004(3)
N130 0.069(3) 0.038(3) 0.034(3) -0.007(2) 0.002(2) -0.008(2)
C131 0.049(3) 0.030(3) 0.041(3) -0.001(2) 0.016(3) 0.007(2)
C132 0.028(3) 0.044(3) 0.052(3) 0.006(3) 0.006(2) 0.004(2)
O133 0.112(4) 0.050(3) 0.039(2) 0.003(2) 0.021(2) 0.028(3)
O134 0.077(3) 0.075(3) 0.069(3) 0.031(3) 0.041(2) 0.031(3)
C135 0.049(5) 0.044(5) 0.030(4) -0.008(3) -0.002(3) -0.008(4)
C136 0.067(5) 0.045(5) 0.030(4) 0.001(3) -0.002(4) -0.028(4)
C137 0.065(6) 0.068(6) 0.054(6) 0.007(5) -0.006(4) -0.024(5)
C138 0.104(8) 0.058(6) 0.041(5) -0.012(4) -0.017(5) -0.037(6)
C139 0.22(2) 0.111(14) 0.098(13) -0.048(10) 0.023(12) -0.031(14)
C140 0.115(9) 0.082(8) 0.049(6) -0.035(6) -0.015(6) 0.006(7)
C141 0.089(7) 0.049(5) 0.044(5) -0.008(4) -0.002(4) -0.018(5)
C142 0.040(3) 0.029(3) 0.034(3) -0.003(2) 0.003(2) 0.004(2)
C143 0.063(4) 0.042(3) 0.034(3) -0.004(2) 0.007(3) 0.014(3)
C144 0.084(5) 0.053(4) 0.029(3) -0.008(3) 0.007(3) 0.013(3)
C145 0.061(5) 0.319(19) 0.062(5) -0.060(8) -0.016(4) 0.008(8)
C146 0.139(7) 0.066(5) 0.042(4) 0.007(3) 0.021(4) -0.008(5)
C151 0.043(3) 0.029(3) 0.022(2) 0.004(2) -0.001(2) 0.005(2)
C152 0.031(3) 0.030(3) 0.036(3) 0.010(2) 0.000(2) 0.007(2)
C153 0.034(3) 0.031(3) 0.025(2) 0.003(2) 0.002(2) 0.009(2)
C154 0.045(3) 0.024(2) 0.024(2) 0.007(2) 0.004(2) 0.011(2)
C155 0.051(3) 0.024(2) 0.023(2) 0.006(2) 0.005(2) 0.008(2)
C156 0.039(3) 0.033(3) 0.028(3) 0.008(2) 0.011(2) 0.011(2)
O157 0.039(2) 0.042(2) 0.046(2) -0.0150(17) 0.0059(17) -0.0021(17)
O158 0.0366(19) 0.0329(18) 0.0318(18) -0.0040(15) 0.0085(15) 0.0023(15)
C159 0.038(3) 0.027(3) 0.033(3) 0.000(2) 0.005(2) 0.006(2)
N160 0.034(2) 0.044(3) 0.039(2) 0.003(2) 0.0087(19) 0.015(2)
C161 0.034(3) 0.038(3) 0.027(3) -0.003(2) 0.003(2) -0.001(2)
C162 0.038(3) 0.027(3) 0.036(3) -0.007(2) 0.008(2) 0.009(2)
O163 0.0291(19) 0.039(2) 0.0379(19) -0.0009(16) 0.0028(16) 0.0036(16)
O164 0.036(2) 0.058(2) 0.042(2) 0.0051(18) 0.0024(17) -0.0123(19)
C165 0.035(3) 0.052(3) 0.039(3) -0.007(3) 0.012(2) 0.015(3)
C166 0.046(4) 0.086(5) 0.046(4) -0.018(4) 0.009(3) 0.033(4)
C167 0.094(5) 0.102(6) 0.039(4) 0.017(4) 0.015(4) 0.058(5)
C168 0.128(9) 0.158(11) 0.065(6) 0.020(6) 0.015(6) 0.102(9)
C169 0.099(8) 0.141(10) 0.074(7) -0.013(7) 0.004(6) 0.054(8)
C170 0.048(5) 0.163(11) 0.107(7) -0.058(8) 0.005(5) 0.028(6)
C171 0.040(4) 0.111(6) 0.084(5) -0.039(5) -0.002(4) 0.009(4)
C172 0.040(3) 0.023(2) 0.026(2) 0.000(2) 0.006(2) 0.006(2)
C173 0.044(3) 0.032(3) 0.027(3) 0.006(2) 0.006(2) 0.004(2)
C174 0.054(3) 0.034(3) 0.029(3) 0.009(2) 0.004(2) 0.007(2)
C175 0.084(5) 0.041(3) 0.051(4) 0.013(3) 0.018(3) 0.020(3)
C176 0.079(5) 0.050(4) 0.037(3) 0.018(3) 0.012(3) 0.018(3)
C181 0.029(2) 0.034(3) 0.028(3) 0.007(2) 0.012(2) -0.003(2)
C182 0.030(3) 0.036(3) 0.030(3) 0.007(2) 0.015(2) -0.001(2)
C183 0.034(3) 0.029(3) 0.024(2) 0.004(2) 0.007(2) -0.003(2)
C184 0.032(3) 0.036(3) 0.031(3) 0.005(2) 0.007(2) 0.001(2)
C185 0.030(3) 0.031(3) 0.034(3) 0.007(2) 0.013(2) 0.003(2)
C186 0.044(3) 0.029(3) 0.021(2) 0.006(2) 0.009(2) -0.004(2)
O187 0.040(2) 0.0383(19) 0.0278(17) -0.0019(15) 0.0089(15) 0.0095(16)
O188 0.042(2) 0.045(2) 0.0265(18) 0.0081(15) 0.0059(15) 0.0102(17)
C189 0.030(3) 0.041(3) 0.027(3) 0.009(2) 0.010(2) 0.003(2)
N190 0.030(2) 0.049(3) 0.027(2) 0.0064(19) 0.0023(17) -0.007(2)
C191 0.030(3) 0.081(4) 0.026(3) -0.011(3) 0.008(2) -0.003(3)
O194 0.044(3) 0.036(3) 0.030(3) 0.014(2) 0.003(2) -0.006(2)
C195 0.035(3) 0.035(3) 0.035(3) 0.003(2) 0.006(2) -0.006(2)
C196 0.028(3) 0.055(3) 0.031(3) -0.003(3) 0.005(2) -0.018(2)
C197 0.062(4) 0.065(4) 0.041(3) -0.008(3) 0.014(3) -0.024(3)
C198 0.109(6) 0.092(6) 0.054(4) -0.035(4) 0.031(4) -0.055(5)
C199 0.085(5) 0.142(8) 0.039(4) -0.016(5) 0.019(4) -0.063(6)
C200 0.061(4) 0.116(7) 0.036(4) 0.011(4) 0.004(3) -0.033(4)
C201 0.035(3) 0.078(4) 0.035(3) 0.010(3) 0.007(2) -0.008(3)
C202 0.037(3) 0.048(3) 0.028(3) 0.009(2) 0.013(2) 0.006(2)
C203 0.052(3) 0.052(4) 0.036(3) 0.005(3) 0.023(3) 0.008(3)
C204 0.080(5) 0.088(5) 0.071(5) 0.014(4) 0.038(4) 0.019(4)
C205 0.079(6) 0.105(7) 0.090(6) 0.002(5) 0.029(5) 0.023(5)
C206 0.180(11) 0.173(11) 0.140(9) 0.087(8) 0.137(9) 0.092(9)
C211 0.036(3) 0.032(3) 0.038(3) 0.003(2) 0.019(2) 0.009(2)
C212 0.030(3) 0.042(3) 0.033(3) 0.004(2) 0.009(2) 0.014(2)
C213 0.034(3) 0.037(3) 0.037(3) 0.005(2) 0.013(2) 0.014(2)
C214 0.039(3) 0.042(3) 0.043(3) -0.002(3) 0.010(2) 0.012(3)
C215 0.047(3) 0.034(3) 0.032(3) -0.001(2) 0.016(2) 0.018(2)
C216 0.043(3) 0.039(3) 0.030(3) 0.002(2) 0.013(2) 0.012(2)
O217 0.0377(19) 0.040(2) 0.0328(19) 0.0080(16) 0.0045(15) 0.0046(16)
O218 0.048(2) 0.034(2) 0.052(2) 0.0062(17) 0.0067(18) 0.0108(17)
C219 0.032(3) 0.039(3) 0.053(3) 0.009(3) 0.014(2) 0.007(2)
N220 0.031(2) 0.049(3) 0.056(3) 0.013(2) 0.020(2) 0.010(2)
C221 0.032(3) 0.033(3) 0.041(3) 0.003(2) 0.014(2) 0.002(2)
C222 0.035(3) 0.029(3) 0.045(3) -0.007(2) 0.017(2) -0.007(2)
O223 0.051(2) 0.071(3) 0.058(3) -0.032(2) 0.030(2) -0.034(2)
O224 0.043(2) 0.067(3) 0.050(2) -0.013(2) 0.0230(19) -0.020(2)
C225 0.043(3) 0.035(3) 0.035(3) 0.005(2) 0.017(2) 0.007(2)
C226 0.044(3) 0.035(3) 0.043(3) 0.002(2) 0.011(2) 0.005(2)
C227 0.042(3) 0.047(3) 0.044(3) 0.003(3) 0.013(3) 0.016(3)
C228 0.047(3) 0.047(4) 0.059(4) 0.003(3) 0.003(3) 0.013(3)
C229 0.095(6) 0.075(5) 0.049(4) 0.019(4) -0.016(4) -0.002(5)
C230 0.091(6) 0.103(6) 0.058(5) 0.033(4) 0.011(4) -0.013(5)
C231 0.077(5) 0.077(5) 0.057(4) 0.018(4) 0.014(4) -0.015(4)
C232 0.050(3) 0.037(3) 0.039(3) -0.003(2) 0.006(3) 0.013(3)
C233 0.071(4) 0.045(3) 0.035(3) 0.000(3) 0.010(3) 0.008(3)
C234 0.092(6) 0.077(5) 0.069(5) 0.004(4) 0.027(4) 0.009(4)
C235 0.126(8) 0.114(8) 0.109(7) 0.012(6) 0.064(6) 0.016(7)
C236 0.191(12) 0.074(7) 0.184(12) -0.017(7) 0.117(10) 0.019(7)
O302 0.059(4) 0.102(6) 0.101(6) 0.007(4) -0.021(4) -0.047(4)
N303 0.087(6) 0.067(5) 0.056(5) 0.004(4) 0.006(4) 0.025(5)
C304 0.043(5) 0.138(11) 0.053(6) 0.069(7) 0.012(4) -0.002(7)
O309 0.082(6) 0.083(6) 0.120(8) -0.021(5) 0.022(5) 0.004(5)
O310 0.066(4) 0.054(4) 0.068(5) 0.028(4) -0.028(4) -0.017(3)
O312 0.204(9) 0.070(4) 0.169(7) -0.003(4) 0.074(6) 0.019(5)
C315 0.090(5) 0.056(4) 0.052(4) 0.001(3) 0.036(4) -0.005(4)
C316 0.090(5) 0.056(4) 0.052(4) 0.001(3) 0.036(4) -0.005(4)
O319 0.123(5) 0.091(5) 0.179(7) -0.008(5) 0.063(5) 0.018(4)
O321 0.107(5) 0.107(5) 0.082(4) -0.021(4) 0.007(3) 0.050(4)
O322 0.054(3) 0.122(4) 0.062(3) -0.008(3) 0.018(2) 0.002(3)
N323 0.045(3) 0.088(4) 0.046(3) -0.004(3) 0.004(2) 0.025(3)
C324 0.052(4) 0.131(8) 0.115(7) 0.063(6) -0.005(4) -0.020(5)
O328 0.140(10) 0.052(6) 0.44(3) 0.005(10) -0.063(13) -0.009(7)
N329 0.074(6) 0.088(8) 0.105(9) 0.013(7) -0.004(6) 0.004(6)
C330 0.067(7) 0.078(8) 0.093(9) 0.004(7) -0.002(7) -0.036(6)
O346 0.111(6) 0.095(5) 0.201(9) 0.012(6) 0.001(5) 0.002(5)
O347 0.267(12) 0.152(8) 0.096(5) 0.020(6) 0.047(6) 0.010(7)
N348 0.099(6) 0.089(6) 0.152(9) -0.020(6) 0.032(6) -0.015(5)
C349 0.080(6) 0.113(8) 0.143(9) -0.019(7) 0.022(6) -0.046(6)
O350 0.116(6) 0.165(8) 0.194(9) -0.049(7) 0.062(6) -0.039(6)
O351 0.56(3) 0.078(5) 0.248(12) -0.023(6) 0.284(16) -0.080(10)
N352 0.121(7) 0.076(5) 0.116(6) 0.030(5) 0.067(5) 0.004(4)
C353 0.064(5) 0.075(6) 0.211(11) 0.034(7) 0.059(6) 0.005(4)

loop_
_atom_type_symbol
_atom_type_description
_atom_type_scat_dispersion_real
_atom_type_scat_dispersion_imag
_atom_type_scat_source
C C 0.0033 0.0000 'International Tables Vol C Tables 4.2.6.8 and 6.1.1.4'
H H 0.0000 0.0000 'International Tables Vol C Tables 4.2.6.8 and 6.1.1.4'
N N 0.0061 0.0000 'International Tables Vol C Tables 4.2.6.8 and 6.1.1.4'
O O 0.0106 0.0000 'International Tables Vol C Tables 4.2.6.8 and 6.1.1.4'

loop_
_geom_angle_atom_site_label_1
_geom_angle_atom_site_label_2
_geom_angle_atom_site_label_3
_geom_angle
_geom_angle_site_symmetry_1
_geom_angle_site_symmetry_3
_geom_angle_publ_flag
C6 C1 C2 116.7(4) . . ?
C6 C1 C112 122.5(4) . . ?
C2 C1 C112 120.7(4) . . ?
O7 C2 C1 122.9(4) . . ?
O7 C2 C3 115.2(4) . . ?
C1 C2 C3 121.9(4) . . ?
C4 C3 C2 118.9(4) . . ?
C4 C3 C9 123.3(4) . . ?
C2 C3 C9 117.6(4) . . ?
O8 C4 C3 121.7(4) . . ?
O8 C4 C5 117.3(4) . . ?
C3 C4 C5 120.9(4) . . ?
C6 C5 C4 118.0(4) . . ?
C6 C5 C22 121.8(4) . . ?
C4 C5 C22 120.2(4) . . ?
C5 C6 C1 123.5(4) . . ?
N10 C9 C3 112.1(4) . . ?
C9 N10 C11 113.8(4) . . ?
N10 C11 C12 108.1(4) . . ?
N10 C11 C15 110.5(5) . . ?
C12 C11 C15 114.6(5) . . ?
O14 C12 O13 125.4(6) . . ?
O14 C12 C11 118.4(5) . . ?
O13 C12 C11 116.2(5) . . ?
C16A C15 C11 126.4(9) . . ?
C16A C15 C16B 68.3(6) . . ?
C11 C15 C16B 104.4(6) . . ?
C17A C16A C21A 120.0 . . ?
C17A C16A C15 124.4(7) . . ?
C21A C16A C15 115.6(7) . . ?
C16A C17A C18A 120.0 . . ?
C19A C18A C17A 120.0 . . ?
C18A C19A C20A 120.0 . . ?
C19A C20A C21A 120.0 . . ?
C20A C21A C16A 120.0 . . ?
C17B C16B C21B 120.0 . . ?
C17B C16B C15 130.1(7) . . ?
C21B C16B C15 109.8(7) . . ?
C16B C17B C18B 120.0 . . ?
C19B C18B C17B 120.0 . . ?
C18B C19B C20B 120.0 . . ?
C19B C20B C21B 120.0 . . ?
C20B C21B C16B 120.0 . . ?
C5 C22 C31 109.1(4) . . ?
C5 C22 C23 115.2(4) . . ?
C31 C22 C23 111.9(4) . . ?
C24A C23 C22 114.4(6) . . ?
C24A C23 C24B 30.2(5) . . ?
C22 C23 C24B 113.8(6) . . ?
C26A C24A C23 112.9(11) . . ?
C26A C24A C25A 111.1(13) . . ?
C23 C24A C25A 111.6(12) . . ?
C26B C24B C23 111.4(9) . . ?
C26B C24B C25B 107.0(11) . . ?
C23 C24B C25B 110.1(10) . . ?
C32 C31 C36 117.5(4) . . ?
C32 C31 C22 121.0(4) . . ?
C36 C31 C22 121.4(4) . . ?
O37 C32 C31 123.0(4) . . ?
O37 C32 C33 115.1(4) . . ?
C31 C32 C33 121.9(4) . . ?
C32 C33 C34 118.9(4) . . ?
C32 C33 C39 117.0(4) . . ?
C34 C33 C39 124.0(4) . . ?
O38 C34 C35 117.6(4) . . ?
O38 C34 C33 121.5(4) . . ?
C35 C34 C33 120.9(4) . . ?
C36 C35 C34 117.9(4) . . ?
C36 C35 C52 121.2(4) . . ?
C34 C35 C52 120.9(4) . . ?
C35 C36 C31 122.8(4) . . ?
C33 C39 N40 111.5(4) . . ?
C41 N40 C39 114.6(3) . . ?
N40 C41 C45 111.2(4) . . ?
N40 C41 C42 105.9(4) . . ?
C45 C41 C42 117.4(4) . . ?
O44 C42 O43 127.5(5) . . ?
O44 C42 C41 116.4(4) . . ?
O43 C42 C41 116.1(4) . . ?
C46 C45 C41 114.8(4) . . ?
C51 C46 C47 116.9(5) . . ?
C51 C46 C45 121.6(4) . . ?
C47 C46 C45 121.5(4) . . ?
C46 C47 C48 122.1(5) . . ?
C49 C48 C47 119.4(6) . . ?
C50 C49 C48 119.6(5) . . ?
C49 C50 C51 121.0(6) . . ?
C46 C51 C50 120.9(5) . . ?
C53 C52 C35 112.8(4) . . ?
C53 C52 C61 112.9(4) . . ?
C35 C52 C61 110.9(4) . . ?
C54 C53 C52 113.7(4) . . ?
C55 C54 C53 112.5(5) . . ?
C55 C54 C56 109.0(5) . . ?
C53 C54 C56 110.4(5) . . ?
C66 C61 C62 117.3(4) . . ?
C66 C61 C52 122.9(4) . . ?
C62 C61 C52 119.7(4) . . ?
O67 C62 C61 124.2(4) . . ?
O67 C62 C63 114.5(4) . . ?
C61 C62 C63 121.2(4) . . ?
C64 C63 C62 119.0(4) . . ?
C64 C63 C69 123.1(4) . . ?
C62 C63 C69 117.8(4) . . ?
O68 C64 C65 118.4(4) . . ?
O68 C64 C63 121.3(4) . . ?
C65 C64 C63 120.3(4) . . ?
C64 C65 C66 118.6(4) . . ?
C64 C65 C82 120.0(4) . . ?
C66 C65 C82 121.4(4) . . ?
C61 C66 C65 123.4(4) . . ?
C63 C69 N70 111.8(4) . . ?
C69 N70 C71 114.7(3) . . ?
C72B C71 N70 103.9(5) . . ?
C72B C71 C75 125.7(7) . . ?
N70 C71 C75 112.4(4) . . ?
C72B C71 C72A 22.2(5) . . ?
N70 C71 C72A 107.9(5) . . ?
C75 C71 C72A 105.7(5) . . ?
O74A C72A O73A 124.3(10) . . ?
O74A C72A C71 117.2(9) . . ?
O73A C72A C71 118.2(7) . . ?
O74B C72B O73B 126.7(11) . . ?
O74B C72B C71 124.2(11) . . ?
O73B C72B C71 109.0(11) . . ?
C76 C75 C71 117.4(4) . . ?
C77 C76 C81 117.6(4) . . ?
C77 C76 C75 119.6(5) . . ?
C81 C76 C75 122.7(5) . . ?
C78 C77 C76 121.9(5) . . ?
C77 C78 C79 119.5(5) . . ?
C80 C79 C78 119.9(5) . . ?
C79 C80 C81 120.8(5) . . ?
C80 C81 C76 120.4(5) . . ?
C91 C82 C83 113.4(4) . . ?
C91 C82 C65 110.8(4) . . ?
C83 C82 C65 113.1(4) . . ?
C82 C83 C84 114.3(4) . . ?
C86 C84 C85 111.5(7) . . ?
C86 C84 C83 111.9(5) . . ?
C85 C84 C83 109.7(7) . . ?
C92 C91 C96 117.0(4) . . ?
C92 C91 C82 122.2(4) . . ?
C96 C91 C82 120.7(4) . . ?
O97 C92 C91 122.8(4) . . ?
O97 C92 C93 115.0(4) . . ?
C91 C92 C93 122.2(4) . . ?
C92 C93 C94 119.3(4) . . ?
C92 C93 C99 118.8(4) . . ?
C94 C93 C99 121.8(4) . . ?
O98 C94 C95 118.5(4) . . ?
O98 C94 C93 121.8(4) . . ?
C95 C94 C93 119.7(4) . . ?
C94 C95 C96 119.0(4) . . ?
C94 C95 C112 119.0(4) . . ?
C96 C95 C112 122.0(4) . . ?
C95 C96 C91 122.5(4) . . ?
N100 C99 C93 112.8(4) . . ?
C99 N100 C101 115.2(4) . . ?
C105 C101 N100 113.8(5) . . ?
C105 C101 C102 114.1(5) . . ?
N100 C101 C102 106.4(4) . . ?
O103 C102 O104 126.9(6) . . ?
O103 C102 C101 115.8(6) . . ?
O104 C102 C101 117.3(5) . . ?
C101 C105 C106 116.5(5) . . ?
C107 C106 C111 117.9(7) . . ?
C107 C106 C105 120.6(7) . . ?
C111 C106 C105 121.5(8) . . ?
C106 C107 C108 121.1(8) . . ?
C109 C108 C107 116.7(10) . . ?
C110 C109 C108 121.4(8) . . ?
C109 C110 C111 121.0(10) . . ?
C106 C111 C110 121.7(10) . . ?
C1 C112 C113 113.0(4) . . ?
C1 C112 C95 112.1(4) . . ?
C113 C112 C95 111.9(4) . . ?
C114 C113 C112 114.0(4) . . ?
C115 C114 C113 111.9(5) . . ?
C115 C114 C116 109.7(5) . . ?
C113 C114 C116 109.5(4) . . ?
C126 C121 C122 117.5(5) . . ?
C126 C121 C142 123.2(5) . . ?
C122 C121 C142 119.3(5) . . ?
O127 C122 C123 121.3(5) . . ?
O127 C122 C121 117.6(4) . . ?
C123 C122 C121 121.0(5) . . ?
C122 C123 C124 118.4(5) . . ?
C122 C123 C129 124.0(5) . . ?
C124 C123 C129 117.2(5) . . ?
C125 C124 O128 125.1(5) . . ?
C125 C124 C123 121.5(5) . . ?
O128 C124 C123 113.4(5) . . ?
C124 C125 C126 117.3(5) . . ?
C124 C125 C232 118.5(5) . . ?
C126 C125 C232 124.1(5) . . ?
C121 C126 C125 124.1(5) . . ?
N130 C129 C123 112.3(4) . . ?
C131 N130 C129 117.9(4) . . ?
C35B C131 N130 137.6(11) . . ?
C35B C131 C132 104.7(10) . . ?
N130 C131 C132 108.6(4) . . ?
C35B C131 C135 35.1(10) . . ?
N130 C131 C135 107.8(5) . . ?
C132 C131 C135 108.2(5) . . ?
O133 C132 O134 127.8(6) . . ?
O133 C132 C131 117.8(5) . . ?
O134 C132 C131 114.3(5) . . ?
C136 C135 C131 114.2(6) . . ?
C137 C136 C141 120.0 . . ?
C137 C136 C135 121.7(5) . . ?
C141 C136 C135 118.3(5) . . ?
C138 C137 C136 120.0 . . ?
C137 C138 C139 120.0 . . ?
C140 C139 C138 120.0 . . ?
C139 C140 C141 120.0 . . ?
C140 C141 C136 120.0 . . ?
C131 C35B C36B 116.5(17) . . ?
C37B C36B C41B 120.0 . . ?
C37B C36B C35B 126.9(9) . . ?
C41B C36B C35B 112.0(9) . . ?
C38B C37B C36B 120.0 . . ?
C37B C38B C39B 120.0 . . ?
C40B C39B C38B 120.0 . . ?
C39B C40B C41B 120.0 . . ?
C40B C41B C36B 120.0 . . ?
C151 C142 C143 113.2(4) . . ?
C151 C142 C121 109.2(4) . . ?
C143 C142 C121 114.6(4) . . ?
C144 C143 C142 114.4(5) . . ?
C146 C144 C145 106.9(7) . . ?
C146 C144 C143 111.4(6) . . ?
C145 C144 C143 112.8(6) . . ?
C152 C151 C156 116.6(4) . . ?
C152 C151 C142 121.9(5) . . ?
C156 C151 C142 121.4(5) . . ?
O157 C152 C151 122.7(5) . . ?
O157 C152 C153 114.9(4) . . ?
C151 C152 C153 122.4(5) . . ?
C152 C153 C154 118.5(4) . . ?
C152 C153 C159 118.3(4) . . ?
C154 C153 C159 123.2(4) . . ?
O158 C154 C155 117.0(4) . . ?
O158 C154 C153 122.1(4) . . ?
C155 C154 C153 120.8(4) . . ?
C156 C155 C154 118.0(5) . . ?
C156 C155 C172 121.1(4) . . ?
C154 C155 C172 120.9(4) . . ?
C155 C156 C151 123.6(5) . . ?
C153 C159 N160 110.3(4) . . ?
C161 N160 C159 117.9(4) . . ?
N160 C161 C162 107.2(4) . . ?
N160 C161 C165 114.6(4) . . ?
C162 C161 C165 110.7(4) . . ?
O163 C162 O164 128.1(5) . . ?
O163 C162 C161 118.1(5) . . ?
O164 C162 C161 113.7(4) . . ?
C166 C165 C161 114.4(5) . . ?
C171 C166 C167 119.3(7) . . ?
C171 C166 C165 118.6(7) . . ?
C167 C166 C165 122.0(7) . . ?
C166 C167 C168 120.0(10) . . ?
C169 C168 C167 121.6(12) . . ?
C168 C169 C170 120.1(10) . . ?
C169 C170 C171 118.3(10) . . ?
C166 C171 C170 120.6(10) . . ?
C155 C172 C173 113.2(4) . . ?
C155 C172 C181 112.0(4) . . ?
C173 C172 C181 112.5(4) . . ?
C172 C173 C174 114.7(4) . . ?
C176 C174 C175 110.6(5) . . ?
C176 C174 C173 109.6(5) . . ?
C175 C174 C173 113.5(4) . . ?
C186 C181 C182 116.4(4) . . ?
C186 C181 C172 124.0(4) . . ?
C182 C181 C172 119.6(4) . . ?
O187 C182 C183 116.1(4) . . ?
O187 C182 C181 122.6(4) . . ?
C183 C182 C181 121.2(4) . . ?
C182 C183 C184 120.1(4) . . ?
C182 C183 C189 116.2(4) . . ?
C184 C183 C189 123.4(4) . . ?
O188 C184 C183 123.1(4) . . ?
O188 C184 C185 117.3(4) . . ?
C183 C184 C185 119.5(4) . . ?
C186 C185 C184 118.1(4) . . ?
C186 C185 C202 123.6(4) . . ?
C184 C185 C202 118.3(4) . . ?
C185 C186 C181 124.6(4) . . ?
N190 C189 C183 112.7(4) . . ?
C189 N190 C191 114.7(4) . . ?
N190 C191 C12B 125.3(7) . . ?
N190 C191 C195 111.8(4) . . ?
C12B C191 C195 120.2(6) . . ?
N190 C191 C192 103.5(5) . . ?
C12B C191 C192 49.0(7) . . ?
C195 C191 C192 104.9(5) . . ?
O194 C192 O193 125.9(7) . . ?
O194 C192 C191 121.4(6) . . ?
O193 C192 C191 112.8(6) . . ?
C196 C195 C191 113.3(4) . . ?
C197 C196 C201 119.2(5) . . ?
C197 C196 C195 120.8(5) . . ?
C201 C196 C195 119.9(5) . . ?
C196 C197 C198 119.7(6) . . ?
C197 C198 C199 120.3(7) . . ?
C200 C199 C198 120.5(6) . . ?
C199 C200 C201 119.9(7) . . ?
C200 C201 C196 120.4(7) . . ?
C203 C202 C211 113.5(4) . . ?
C203 C202 C185 113.7(4) . . ?
C211 C202 C185 110.9(4) . . ?
C202 C203 C204 114.1(5) . . ?
C205 C204 C206 108.8(8) . . ?
C205 C204 C203 114.3(6) . . ?
C206 C204 C203 106.3(6) . . ?
C216 C211 C212 116.2(5) . . ?
C216 C211 C202 122.3(4) . . ?
C212 C211 C202 121.5(5) . . ?
C213 C212 O217 115.2(4) . . ?
C213 C212 C211 122.7(5) . . ?
O217 C212 C211 122.1(5) . . ?
C212 C213 C214 119.3(5) . . ?
C212 C213 C219 118.0(5) . . ?
C214 C213 C219 122.6(5) . . ?
O218 C214 C215 118.6(5) . . ?
O218 C214 C213 121.6(5) . . ?
C215 C214 C213 119.8(5) . . ?
C216 C215 C214 116.9(5) . . ?
C216 C215 C232 123.0(5) . . ?
C214 C215 C232 120.1(5) . . ?
C215 C216 C211 125.1(5) . . ?
N220 C219 C213 111.3(4) . . ?
C219 N220 C221 117.9(4) . . ?
N220 C221 C222 106.0(4) . . ?
N220 C221 C225 111.9(4) . . ?
C222 C221 C225 110.4(4) . . ?
O224 C222 O223 127.8(5) . . ?
O224 C222 C221 115.8(5) . . ?
O223 C222 C221 116.3(4) . . ?
C226 C225 C221 110.2(4) . . ?
C231 C226 C227 118.5(5) . . ?
C231 C226 C225 120.8(5) . . ?
C227 C226 C225 120.7(5) . . ?
C226 C227 C228 119.9(6) . . ?
C229 C228 C227 120.9(6) . . ?
C228 C229 C230 120.8(6) . . ?
C229 C230 C231 118.8(7) . . ?
C226 C231 C230 121.1(7) . . ?
C215 C232 C233 113.1(5) . . ?
C215 C232 C125 112.0(4) . . ?
C233 C232 C125 113.0(4) . . ?
C234 C233 C232 114.4(5) . . ?
C233 C234 C235 109.6(7) . . ?
C233 C234 C236 110.7(7) . . ?
C235 C234 C236 110.6(8) . . ?
O302 N303 O301 118.2(10) . . ?
O302 N303 C304 119.9(9) . . ?
O301 N303 C304 121.5(10) . . ?
O305 N307 O306 123.2 . . ?
O305 N307 C308 118.7 . . ?
O306 N307 C308 118.1 . . ?
N316 O312 N314 51.0(10) . . ?
O313 N314 O312 119.5(10) . . ?
O313 N314 C315 118.8(10) . . ?
O312 N314 C315 120.4(10) . . ?
O317 N316 O312 124(2) . . ?
O322 N323 O321 121.8(7) . . ?
O322 N323 C324 118.1(7) . . ?
O321 N323 C324 120.1(7) . . ?
C328 O325 N327 47(4) 2_656 . ?
C328 O325 N327 63(3) 2_656 2_656 ?
N327 O325 N327 19.3(12) . 2_656 ?
N327 O326 O326 68.72(14) . 2_656 ?
N327 O326 N327 22.6(11) . 2_656 ?
O326 O326 N327 46.7(11) 2_656 2_656 ?
N327 O326 C328 35.1(14) . 2_656 ?
O326 O326 C328 96.0(19) 2_656 2_656 ?
N327 O326 C328 55.6(6) 2_656 2_656 ?
N327 N327 C328 141(5) 2_656 2_656 ?
N327 N327 O325 122(2) 2_656 . ?
C328 N327 O325 28.1(9) 2_656 . ?
N327 N327 O326 110.3(6) 2_656 . ?
C328 N327 O326 95.6(11) 2_656 . ?
O325 N327 O326 123.2 . . ?
N327 N327 C328 23(4) 2_656 . ?
C328 N327 C328 145.8(14) 2_656 . ?
O325 N327 C328 118.7 . . ?
O326 N327 C328 118.1 . . ?
N327 N327 O326 47.1(18) 2_656 2_656 ?
C328 N327 O326 136(3) 2_656 2_656 ?
O325 N327 O326 148(3) . 2_656 ?
O326 N327 O326 64.6(19) . 2_656 ?
C328 N327 O326 63.6(18) . 2_656 ?
N327 N327 O325 39(2) 2_656 2_656 ?
C328 N327 O325 126.8(14) 2_656 2_656 ?
O325 N327 O325 98.9(14) . 2_656 ?
O326 N327 O325 137.3(15) . 2_656 ?
C328 N327 O325 21.0(13) . 2_656 ?
O326 N327 O325 83.9(19) 2_656 2_656 ?
C38D O35D N37D 72(3) 2_656 . ?
C38D O35D N37D 66.9(16) 2_656 2_656 ?
N37D O35D N37D 21(3) . 2_656 ?
C38D O35D O35D 103(4) 2_656 2_656 ?
N37D O35D O35D 55.4(13) . 2_656 ?
N37D O35D O35D 43.2(15) 2_656 2_656 ?
O36D O36D N37D 71.2(14) 2_656 . ?
O36D O36D N37D 59(2) 2_656 2_656 ?
N37D O36D N37D 24(3) . 2_656 ?
O36D O36D C38D 116(3) 2_656 2_656 ?
N37D O36D C38D 57.4(14) . 2_656 ?
N37D O36D C38D 58.8(7) 2_656 2_656 ?
N37D N37D O35D 106(5) 2_656 . ?
N37D N37D O36D 91(4) 2_656 . ?
O35D N37D O36D 123.2 . . ?
N37D N37D O36D 65(4) 2_656 2_656 ?
O35D N37D O36D 166(6) . 2_656 ?
O36D N37D O36D 50(3) . 2_656 ?
N37D N37D C38D 86(6) 2_656 2_656 ?
O35D N37D C38D 52.7(19) . 2_656 ?
O36D N37D C38D 75.7(4) . 2_656 ?
O36D N37D C38D 114(4) 2_656 2_656 ?
N37D N37D O35D 53(3) 2_656 2_656 ?
O35D N37D O35D 81(2) . 2_656 ?
O36D N37D O35D 143(3) . 2_656 ?
O36D N37D O35D 99(3) 2_656 2_656 ?
C38D N37D O35D 108(2) 2_656 2_656 ?
N37D N37D C38D 72(10) 2_656 . ?
O35D N37D C38D 118.7 . . ?
O36D N37D C38D 118.1 . . ?
O36D N37D C38D 70(4) 2_656 . ?
C38D N37D C38D 154(4) 2_656 . ?
O35D N37D C38D 47(3) 2_656 . ?
O327 N329 O328 121(2) . . ?
O327 N329 C330 116.8(15) . . ?
O328 N329 C330 121.7(16) . . ?
O329 N331 O330 123.2 . . ?
O329 N331 C332 118.7 . . ?
O330 N331 C332 118.1 . . ?
O13B C12B O14B 127.9(16) . . ?
O13B C12B C191 130.2(14) . . ?
O14B C12B C191 101.7(13) . . ?
O333 N335 O334 123.2 . . ?
O333 N335 C336 118.7 . . ?
O334 N335 C336 118.1 . . ?
O338 N340 O339 122.8(12) . . ?
O338 N340 C341 127.1(13) . . ?
O339 N340 C341 110.0(10) . . ?
O342 N344 O343 123.2 . . ?
O342 N344 C345 118.7 . . ?
O343 N344 C345 118.1 . . ?
O347 N348 O346 127.9(11) . . ?
O347 N348 C349 114.4(11) . . ?
O346 N348 C349 117.7(11) . . ?
O351 N352 O350 119.3(10) . . ?
O351 N352 C353 118.3(10) . . ?
O350 N352 C353 122.4(9) . . ?
O355 N356 O354 130(3) . . ?
O355 N356 C357 113(2) . . ?
O354 N356 C357 116(2) . . ?
O359 N362 O361 123.2 . . ?
O359 N362 C363 118.7 . . ?
O361 N362 C363 118.1 . . ?
O366 N368 O367 123.2 . . ?
O366 N368 C369 118.7 . . ?
O367 N368 C369 118.1 . . ?
O370 N373 O371 123.2 . . ?
O370 N373 C374 118.7 . . ?
O371 N373 C374 118.1 . . ?

loop_
_geom_bond_atom_site_label_1
_geom_bond_atom_site_label_2
_geom_bond_distance
_geom_bond_site_symmetry_2
_geom_bond_publ_flag
C1 C6 1.401(7) . ?
C1 C2 1.398(7) . ?
C1 C112 1.516(7) . ?
C2 O7 1.377(6) . ?
C2 C3 1.409(7) . ?
C3 C4 1.393(7) . ?
C3 C9 1.519(7) . ?
C4 O8 1.380(6) . ?
C4 C5 1.405(7) . ?
C5 C6 1.388(7) . ?
C5 C22 1.513(7) . ?
C9 N10 1.492(7) . ?
N10 C11 1.511(6) . ?
C11 C12 1.530(8) . ?
C11 C15 1.558(10) . ?
C12 O14 1.253(7) . ?
C12 O13 1.274(7) . ?
C15 C16A 1.413(9) . ?
C15 C16B 1.646(10) . ?
C16A C17A 1.3900 . ?
C16A C21A 1.3900 . ?
C17A C18A 1.3900 . ?
C18A C19A 1.3900 . ?
C19A C20A 1.3900 . ?
C20A C21A 1.3900 . ?
C16B C17B 1.3900 . ?
C16B C21B 1.3900 . ?
C17B C18B 1.3900 . ?
C18B C19B 1.3900 . ?
C19B C20B 1.3900 . ?
C20B C21B 1.3900 . ?
C22 C31 1.539(6) . ?
C22 C23 1.545(7) . ?
C23 C24A 1.570(15) . ?
C23 C24B 1.542(13) . ?
C24A C26A 1.467(18) . ?
C24A C25A 1.53(2) . ?
C24B C26B 1.504(17) . ?
C24B C25B 1.541(19) . ?
C31 C32 1.396(6) . ?
C31 C36 1.401(6) . ?
C32 O37 1.368(5) . ?
C32 C33 1.394(6) . ?
C33 C34 1.404(7) . ?
C33 C39 1.492(7) . ?
C34 O38 1.375(5) . ?
C34 C35 1.405(7) . ?
C35 C36 1.393(6) . ?
C35 C52 1.536(6) . ?
C39 N40 1.507(6) . ?
N40 C41 1.501(6) . ?
C41 C45 1.522(7) . ?
C41 C42 1.563(7) . ?
C42 O44 1.224(6) . ?
C42 O43 1.274(6) . ?
C45 C46 1.510(7) . ?
C46 C51 1.388(7) . ?
C46 C47 1.382(7) . ?
C47 C48 1.385(9) . ?
C48 C49 1.384(9) . ?
C49 C50 1.344(9) . ?
C50 C51 1.392(8) . ?
C52 C53 1.530(7) . ?
C52 C61 1.548(7) . ?
C53 C54 1.524(7) . ?
C54 C55 1.506(9) . ?
C54 C56 1.540(9) . ?
C61 C66 1.372(7) . ?
C61 C62 1.395(6) . ?
C62 O67 1.372(5) . ?
C62 C63 1.413(7) . ?
C63 C64 1.395(7) . ?
C63 C69 1.490(6) . ?
C64 O68 1.376(6) . ?
C64 C65 1.383(6) . ?
C65 C66 1.396(7) . ?
C65 C82 1.545(6) . ?
C69 N70 1.507(6) . ?
N70 C71 1.519(6) . ?
C71 C72B 1.491(13) . ?
C71 C75 1.550(7) . ?
C71 C72A 1.547(12) . ?
C72A O74A 1.259(11) . ?
C72A O73A 1.257(13) . ?
C72B O74B 1.248(15) . ?
C72B O73B 1.282(17) . ?
C75 C76 1.510(7) . ?
C76 C77 1.395(7) . ?
C76 C81 1.404(7) . ?
C77 C78 1.386(7) . ?
C78 C79 1.390(8) . ?
C79 C80 1.371(8) . ?
C80 C81 1.395(7) . ?
C82 C91 1.520(7) . ?
C82 C83 1.542(7) . ?
C83 C84 1.558(8) . ?
C84 C86 1.483(9) . ?
C84 C85 1.535(14) . ?
C91 C92 1.389(7) . ?
C91 C96 1.408(6) . ?
C92 O97 1.371(5) . ?
C92 C93 1.404(7) . ?
C93 C94 1.410(7) . ?
C93 C99 1.510(7) . ?
C94 O98 1.360(6) . ?
C94 C95 1.398(7) . ?
C95 C96 1.402(6) . ?
C95 C112 1.539(7) . ?
C99 N100 1.492(6) . ?
N100 C101 1.520(6) . ?
C101 C105 1.467(9) . ?
C101 C102 1.554(9) . ?
C102 O103 1.259(7) . ?
C102 O104 1.267(8) . ?
C105 C106 1.520(9) . ?
C106 C107 1.343(11) . ?
C106 C111 1.359(11) . ?
C107 C108 1.448(11) . ?
C108 C109 1.376(13) . ?
C109 C110 1.302(13) . ?
C110 C111 1.375(12) . ?
C112 C113 1.547(7) . ?
C113 C114 1.520(7) . ?
C114 C115 1.513(9) . ?
C114 C116 1.542(8) . ?
C121 C126 1.382(7) . ?
C121 C122 1.408(8) . ?
C121 C142 1.549(7) . ?
C122 O127 1.374(6) . ?
C122 C123 1.392(7) . ?
C123 C124 1.426(8) . ?
C123 C129 1.496(8) . ?
C124 C125 1.380(8) . ?
C124 O128 1.376(6) . ?
C125 C126 1.389(7) . ?
C125 C232 1.546(8) . ?
C129 N130 1.490(7) . ?
N130 C131 1.469(7) . ?
C131 C35B 1.36(2) . ?
C131 C132 1.520(8) . ?
C131 C135 1.623(9) . ?
C132 O133 1.213(7) . ?
C132 O134 1.257(7) . ?
C135 C136 1.542(8) . ?
C136 C137 1.3900 . ?
C136 C141 1.3900 . ?
C137 C138 1.3900 . ?
C138 C139 1.3900 . ?
C139 C140 1.3900 . ?
C140 C141 1.3900 . ?
C35B C36B 1.62(3) . ?
C36B C37B 1.3900 . ?
C36B C41B 1.3900 . ?
C37B C38B 1.3900 . ?
C38B C39B 1.3900 . ?
C39B C40B 1.3900 . ?
C40B C41B 1.3900 . ?
C142 C151 1.523(7) . ?
C142 C143 1.528(8) . ?
C143 C144 1.528(8) . ?
C144 C146 1.517(10) . ?
C144 C145 1.530(11) . ?
C151 C152 1.389(7) . ?
C151 C156 1.404(7) . ?
C152 O157 1.376(6) . ?
C152 C153 1.404(7) . ?
C153 C154 1.404(7) . ?
C153 C159 1.492(7) . ?
C154 O158 1.376(6) . ?
C154 C155 1.401(7) . ?
C155 C156 1.385(7) . ?
C155 C172 1.526(7) . ?
C159 N160 1.534(6) . ?
N160 C161 1.503(6) . ?
C161 C162 1.529(7) . ?
C161 C165 1.549(7) . ?
C162 O163 1.238(6) . ?
C162 O164 1.260(6) . ?
C165 C166 1.517(8) . ?
C166 C171 1.361(11) . ?
C166 C167 1.385(11) . ?
C167 C168 1.418(12) . ?
C168 C169 1.341(16) . ?
C169 C170 1.394(16) . ?
C170 C171 1.458(11) . ?
C172 C173 1.525(7) . ?
C172 C181 1.527(6) . ?
C173 C174 1.533(7) . ?
C174 C176 1.506(8) . ?
C174 C175 1.505(8) . ?
C181 C186 1.394(7) . ?
C181 C182 1.404(6) . ?
C182 O187 1.365(6) . ?
C182 C183 1.393(7) . ?
C183 C184 1.403(7) . ?
C183 C189 1.507(6) . ?
C184 O188 1.356(6) . ?
C184 C185 1.412(7) . ?
C185 C186 1.367(7) . ?
C185 C202 1.526(7) . ?
C189 N190 1.501(6) . ?
N190 C191 1.502(6) . ?
C191 C12B 1.497(17) . ?
C191 C195 1.520(7) . ?
C191 C192 1.576(9) . ?
C192 O194 1.250(8) . ?
C192 O193 1.272(9) . ?
C195 C196 1.520(7) . ?
C196 C197 1.371(8) . ?
C196 C201 1.407(8) . ?
C197 C198 1.385(9) . ?
C198 C199 1.391(12) . ?
C199 C200 1.350(12) . ?
C200 C201 1.381(9) . ?
C202 C203 1.516(7) . ?
C202 C211 1.523(7) . ?
C203 C204 1.567(9) . ?
C204 C205 1.482(11) . ?
C204 C206 1.541(11) . ?
C211 C216 1.388(7) . ?
C211 C212 1.400(7) . ?
C212 C213 1.381(8) . ?
C212 O217 1.382(6) . ?
C213 C214 1.427(8) . ?
C213 C219 1.504(7) . ?
C214 O218 1.364(7) . ?
C214 C215 1.421(7) . ?
C215 C216 1.393(8) . ?
C215 C232 1.502(8) . ?
C219 N220 1.497(7) . ?
N220 C221 1.496(7) . ?
C221 C222 1.539(7) . ?
C221 C225 1.547(7) . ?
C222 O224 1.236(6) . ?
C222 O223 1.263(6) . ?
C225 C226 1.513(7) . ?
C226 C231 1.379(8) . ?
C226 C227 1.383(8) . ?
C227 C228 1.394(8) . ?
C228 C229 1.331(10) . ?
C229 C230 1.384(11) . ?
C230 C231 1.387(10) . ?
C232 C233 1.530(8) . ?
C233 C234 1.502(10) . ?
C234 C235 1.543(12) . ?
C234 C236 1.580(13) . ?
O301 N303 1.293(12) . ?
O302 N303 1.211(10) . ?
N303 C304 1.507(13) . ?
O305 N307 1.2198 . ?
O306 N307 1.2227 . ?
N307 C308 1.4792 . ?
O312 N316 1.187(19) . ?
O312 N314 1.283(13) . ?
O313 N314 1.238(14) . ?
N314 C315 1.500(12) . ?
N316 O317 1.08(2) . ?
O321 N323 1.228(8) . ?
O322 N323 1.205(7) . ?
N323 C324 1.461(10) . ?
O325 C328 0.593(7) 2_656 ?
O325 N327 1.2197 . ?
O325 N327 1.65(4) 2_656 ?
O326 N327 1.2227 . ?
O326 O326 1.52(7) 2_656 ?
O326 N327 1.57(3) 2_656 ?
O326 C328 1.605(18) 2_656 ?
N327 N327 0.64(4) 2_656 ?
N327 C328 0.93(4) 2_656 ?
N327 C328 1.4792 . ?
N327 O326 1.57(5) 2_656 ?
N327 O325 1.65(3) 2_656 ?
O35D C38D 1.18(4) 2_656 ?
O35D N37D 1.2197 . ?
O35D N37D 1.47(3) 2_656 ?
O35D O35D 1.76(5) 2_656 ?
O36D O36D 1.09(8) 2_656 ?
O36D N37D 1.2228 . ?
O36D N37D 1.35(3) 2_656 ?
O36D C38D 1.62(3) 2_656 ?
N37D N37D 0.55(6) 2_656 ?
N37D O36D 1.35(4) 2_656 ?
N37D C38D 1.41(5) 2_656 ?
N37D O35D 1.47(3) 2_656 ?
N37D C38D 1.4792 . ?
O327 N329 1.09(2) . ?
O328 N329 1.188(15) . ?
N329 C330 1.463(18) . ?
O329 N331 1.2198 . ?
O330 N331 1.2228 . ?
N331 C332 1.4792 . ?
C12B O13B 1.23(2) . ?
C12B O14B 1.24(2) . ?
O333 N335 1.2198 . ?
O334 N335 1.2227 . ?
N335 C336 1.4792 . ?
O338 N340 1.211(13) . ?
O339 N340 1.231(12) . ?
N340 C341 1.466(17) . ?
O342 N344 1.2198 . ?
O343 N344 1.2227 . ?
N344 C345 1.4792 . ?
O346 N348 1.232(11) . ?
O347 N348 1.233(12) . ?
N348 C349 1.467(13) . ?
O350 N352 1.177(10) . ?
O351 N352 1.081(10) . ?
N352 C353 1.519(12) . ?
O354 N356 1.23(3) . ?
O355 N356 1.24(3) . ?
N356 C357 1.51(3) . ?
O359 N362 1.2197 . ?
O361 N362 1.2227 . ?
N362 C363 1.4792 . ?
O366 N368 1.2199 . ?
O367 N368 1.2227 . ?
N368 C369 1.4792 . ?
O370 N373 1.2199 . ?
O371 N373 1.2227 . ?
N373 C374 1.4792 . ?
